data_1559338
loop_
_publ_author_name
'Meunier, Antoine'
'Singleton, Michael'
'Kauffmann, Brice'
'Granier, Thierry'
'Lautrette, Guillaume'
'Ferrand, Yann'
'Huc, Ivan'

_publ_section_title
;
 Aromatic foldamers as scaffolds for metal second coordination sphere
 design
;
_journal_name_full 'Chemical Science'
_journal_paper_doi 10.1039/D0SC05143H
_journal_year 2020
_chemical_formula_moiety 'C189 H193 Fe2 N30 O35 S2, C6 H5 Cl'
_chemical_formula_sum 'C195 H198 Cl Fe2 N30 O35 S2'
_chemical_formula_weight 3733.09
_chemical_properties_physical Air-sensitive
_space_group_crystal_system triclinic
_space_group_IT_number 2
_space_group_name_Hall '-P 1'
_space_group_name_H-M_alt 'P -1'
_atom_sites_solution_hydrogens geom
_audit_creation_date 2020-09-07
_audit_creation_method
;
Olex2 1.2
(compiled May 29 2018 13:30:08 for OlexSys, GUI svn.r5506)
;
_audit_update_record
;
2020-09-11 deposited with the CCDC.	2020-10-12 downloaded from the CCDC.
;
_cell_angle_alpha 97.71(3)
_cell_angle_beta 104.52(3)
_cell_angle_gamma 97.62(3)
_cell_formula_units_Z 2
_cell_length_a 17.496(4)
_cell_length_b 21.656(4)
_cell_length_c 33.846(7)
_cell_measurement_reflns_used 4007
_cell_measurement_temperature 130(2)
_cell_measurement_theta_max 50.8
_cell_measurement_theta_min 9.1
_cell_volume 12116(5)
_computing_molecular_graphics 'Olex2 (Dolomanov et al., 2009)'
_computing_publication_material 'Olex2 (Dolomanov et al., 2009)'
_computing_structure_refinement 'ShelXL (Sheldrick, 2015)'
_computing_structure_solution 'SHELXT 2018/2 (Sheldrick, 2018)'
_diffrn_ambient_temperature 130(2)
_diffrn_measured_fraction_theta_full 0.987
_diffrn_measured_fraction_theta_max 0.987
_diffrn_measurement_device_type 'Bruker P4'
_diffrn_measurement_method '\w scans'
_diffrn_radiation_monochromator graphite
_diffrn_radiation_type CuK\a
_diffrn_radiation_wavelength 1.54178
_diffrn_reflns_av_R_equivalents 0.1429
_diffrn_reflns_av_unetI/netI 0.1487
_diffrn_reflns_Laue_measured_fraction_full 0.987
_diffrn_reflns_Laue_measured_fraction_max 0.987
_diffrn_reflns_limit_h_max 15
_diffrn_reflns_limit_h_min -15
_diffrn_reflns_limit_k_max 19
_diffrn_reflns_limit_k_min -19
_diffrn_reflns_limit_l_max 30
_diffrn_reflns_limit_l_min -30
_diffrn_reflns_number 78733
_diffrn_reflns_point_group_measured_fraction_full 0.987
_diffrn_reflns_point_group_measured_fraction_max 0.987
_diffrn_reflns_theta_full 44.491
_diffrn_reflns_theta_max 44.491
_diffrn_reflns_theta_min 2.290
_exptl_absorpt_coefficient_mu 1.744
_exptl_absorpt_correction_type none
_exptl_crystal_density_diffrn 1.023
_exptl_crystal_description prism
_exptl_crystal_F_000 3918
_exptl_crystal_size_max 0.1
_exptl_crystal_size_mid 0.1
_exptl_crystal_size_min 0.1
_refine_diff_density_max 0.574
_refine_diff_density_min -0.287
_refine_diff_density_rms 0.055
_refine_ls_extinction_method none
_refine_ls_goodness_of_fit_ref 0.873
_refine_ls_hydrogen_treatment constr
_refine_ls_matrix_type full
_refine_ls_number_parameters 2417
_refine_ls_number_reflns 18810
_refine_ls_number_restraints 231
_refine_ls_restrained_S_all 0.881
_refine_ls_R_factor_all 0.1555
_refine_ls_R_factor_gt 0.0890
_refine_ls_shift/su_max 0.002
_refine_ls_shift/su_mean 0.000
_refine_ls_structure_factor_coef Fsqd
_refine_ls_weighting_details 'w=1/[\s^2^(Fo^2^)+(0.1504P)^2^] where P=(Fo^2^+2Fc^2^)/3'
_refine_ls_weighting_scheme calc
_refine_ls_wR_factor_gt 0.2277
_refine_ls_wR_factor_ref 0.2566
_reflns_Friedel_coverage 0.000
_reflns_number_gt 7894
_reflns_number_total 18810
_reflns_threshold_expression 'I > 2\s(I)'
_cod_data_source_file d0sc05143h2.cif
_cod_data_source_block end_a
_cod_database_code 1559338
_shelx_shelxl_version_number 2018/3
_shelx_space_group_comment
;
The symmetry employed for this shelxl refinement is uniquely defined
by the following loop, which should always be used as a source of
symmetry information in preference to the above space-group names.
They are only intended as comments.
;
_olex2_refinement_description
;
1. Fixed Uiso
 At 1.2 times of:
  All C(H) groups, All C(H,H) groups, All N(H) groups
 At 1.5 times of:
  All C(H,H,H) groups
2. Restrained distances
 C16-C075
 1.54 with sigma of 0.02
 C16-C0AA
 1.54 with sigma of 0.02
 C16-C067
 1.54 with sigma of 0.02
 C081-C18 = O01S-C03M
 1.54 with sigma of 0.02
3. Rigid body (RIGU) restrains
 C2, C06E, C066, C04J, O00Y
 with sigma for 1-2 distances of 0.004 and sigma for 1-3 distances of 0.004
 C18, C081, C06C, O01S, C03M
 with sigma for 1-2 distances of 0.004 and sigma for 1-3 distances of 0.004
 C07V, C073, C7, C04P, O009, C02E
 with sigma for 1-2 distances of 0.004 and sigma for 1-3 distances of 0.004
 C080, C07D, C07B, C05U, O00J, C03R
 with sigma for 1-2 distances of 0.004 and sigma for 1-3 distances of 0.004
 C07H, C07Q, C078, C06A, O01Q, C056
 with sigma for 1-2 distances of 0.004 and sigma for 1-3 distances of 0.004
 Cl00, C06P, C06Y, C076, C06Z, C06T, C06S
 with sigma for 1-2 distances of 0.004 and sigma for 1-3 distances of 0.004
 C075, C16, C0AA, C067, O00X, C048
 with sigma for 1-2 distances of 0.004 and sigma for 1-3 distances of 0.004
 C080, C07B, C07D, C05U, O00J, C03R
 with sigma for 1-2 distances of 0.004 and sigma for 1-3 distances of 0.004
 C075, C0AA, C16, C067, O00X, C048
 with sigma for 1-2 distances of 0.0004 and sigma for 1-3 distances of 0.0004
 C4, C081, C18, C06C, O01S, C03M
 with sigma for 1-2 distances of 0.0004 and sigma for 1-3 distances of 0.0004
 O055, C063
 with sigma for 1-2 distances of 0.004 and sigma for 1-3 distances of 0.004
 O06U, C06L, Fe02
 with sigma for 1-2 distances of 0.0004 and sigma for 1-3 distances of 0.0004
4.a Ternary CH refined with riding coordinates:
 C051(H051), C052(H052), C05L(H05M), C05P(H05S), C05R(H05V), C060(H060),
 C065(H065), C066(H066), C06I(H06X), C073(H073), C078(H078), C07D(H07M),
 C081(H081), C16(H16)
4.b Secondary CH2 refined with riding coordinates:
 C03Q(H03A,H03B), C03Z(H03C,H03D), C04J(H04A,H04B), C04M(H04D,H04J), C04P(H04K,
 H04M), C054(H05A,H05B), C057(H05C,H05D), C05A(H05E,H05F), C05D(H05H,H05I),
 C05M(H05N,H05O), C05Q(H05T,H05U), C05U(H05X,H05Y), C05Y(H1AA,HB), C05Z(H2AA,
 HC), C064(H06D,H06E), C067(H06F,H06G), C06A(H06K,H06L), C06C(H06M,H06N)
4.c Aromatic/amide H refined with riding coordinates:
 N00I(H00I), N00M(H00M), N00Q(H00Q), N00R(H00R), N012(H012), N013(H013),
 N01B(H01B), N01F(H01F), N01W(H01W), C021(H021), N023(H023), C029(H029),
 C02H(H02H), C02X(H02X), C030(H030), C033(H033), C036(H036), C039(H039),
 C03S(H03S), C03T(H03T), C03W(H03W), C03X(H03X), C040(H040), C041(H041),
 C043(H043), C045(H045), C047(H047), C04C(H04C), C04E(H04E), C04F(H04F),
 C04G(H04G), C04H(H04H), C04I(H04I), C04L(H04L), C04N(H04N), C04R(H04R),
 C04S(H04S), C04U(H04U), C04V(H04V), C04X(H04X), C050(H050), C053(H053),
 C05C(H05G), C05F(H05J), C05G(H05K), C05H(H05L), C05T(H05W), C05W(H05),
 C05X(H0AA), C061(H061), C06S(H8AA), C06T(H9AA), C06Y(H0BA), C06Z(H1BA),
 C076(H076)
4.d Idealised Me refined as rotating group:
 C05N(H05P,H05Q,H05R), C05V(H05Z,H,HA), C062(H06A,H06B,H06C), C068(H06H,H06I,
 H06J), C06D(H06O,H06P,H06Q), C06E(H06R,H06S,H06T), C06H(H06U,H06V,H06W),
 C06J(H06Y,HD,HE), C06K(H06Z,HF,HG), C06M(H06,HH,HI), C06N(H3AA,HJ,HK),
 C06Q(H4AA,HL,HM), C06R(H5AA,HN,HO), C070(H07A,H07B,H07C), C075(H07D,H07E,H07F),
  C077(H07G,H07H,H07I), C07B(H07J,H07K,H07L), C07F(H07N,H07O,H07P), C07H(H07Q,
 H07R,H07S), C07K(H07T,H07U,H07V), C07L(H07W,H07X,H07Y), C07Q(H07Z,HP,HQ),
 C07T(H07,HR,HS), C07V(H6AA,HT,HU), C07W(H7AA,HV,HW), C080(H08A,H08B,H08C),
 C2(H2A,H2B,H2C), C7(H7A,H7B,H7C), C18(H18A,H18B,H18C), C0AA(H0AB,H0AC,H0AD),
 C4(H4A,H4B,H4C)
;
_olex2_submission_special_instructions 'No special instructions were received'

loop_
_space_group_symop_operation_xyz
'x, y, z'
'-x, -y, -z'

loop_
_atom_site_label
_atom_site_type_symbol
_atom_site_fract_x
_atom_site_fract_y
_atom_site_fract_z
_atom_site_U_iso_or_equiv
_atom_site_adp_type
_atom_site_occupancy
_atom_site_site_symmetry_order
_atom_site_calc_flag
_atom_site_refinement_flags_posn
_atom_site_refinement_flags_adp
_atom_site_refinement_flags_occupancy
_atom_site_disorder_assembly
_atom_site_disorder_group
Fe01 Fe 0.56331(12) 0.52364(9) 0.29151(6) 0.1115(7) Uani 1 1 d . . . . .
Fe02 Fe 0.68034(12) 0.60140(12) 0.33336(7) 0.1435(9) Uani 1 1 d . U . . .
S003 S 0.6172(2) 0.60442(15) 0.26666(11) 0.1350(13) Uani 1 1 d . . . . .
S004 S 0.55862(19) 0.59779(16) 0.34248(10) 0.1287(12) Uani 1 1 d . . . . .
O005 O 0.8751(4) 0.4946(3) 0.0798(2) 0.088(2) Uani 1 1 d . . . . .
Cl00 Cl 0.1328(4) 0.7291(3) 0.05213(17) 0.288(3) Uani 1 1 d . U . . .
O007 O 0.1844(4) 0.5016(3) 0.3518(2) 0.106(2) Uani 1 1 d . . . . .
O008 O 0.9025(4) 0.1901(3) 0.2769(2) 0.111(3) Uani 1 1 d . . . . .
O009 O 0.7879(4) 0.1752(3) 0.3916(2) 0.106(2) Uani 1 1 d . U . . .
N00A N 0.3416(5) 0.3838(5) 0.3213(2) 0.082(2) Uani 1 1 d . . . . .
O00B O 0.6048(4) 0.2668(4) 0.4662(2) 0.102(2) Uani 1 1 d . . . . .
O00C O 0.8697(4) 0.3328(3) 0.1671(2) 0.105(2) Uani 1 1 d . . . . .
O00D O 0.2435(4) 0.7077(3) 0.3970(2) 0.101(2) Uani 1 1 d . . . . .
O00E O 0.2081(5) 0.8461(4) 0.2849(2) 0.114(2) Uani 1 1 d . . . . .
N00F N 0.6791(5) 0.3313(4) 0.3666(3) 0.078(2) Uani 1 1 d . . . . .
N00G N 0.5241(5) 0.3991(5) 0.4380(2) 0.084(3) Uani 1 1 d . . . . .
O00H O 0.6232(5) 0.1325(5) 0.2617(3) 0.127(3) Uani 1 1 d . . . . .
N00I N 0.3317(5) 0.6467(4) 0.3798(2) 0.089(3) Uani 1 1 d . . . . .
H00I H 0.359302 0.642197 0.362146 0.107 Uiso 1 1 calc R . . . .
O00J O 0.3967(4) 0.3708(4) 0.5244(2) 0.112(2) Uani 1 1 d . U . . .
O00K O 0.3739(5) 1.0079(4) 0.2986(2) 0.126(3) Uani 1 1 d . . . . .
N00M N 0.2544(5) 0.4986(5) 0.1849(3) 0.097(3) Uani 1 1 d . . . . .
H00M H 0.255005 0.474447 0.203179 0.117 Uiso 1 1 calc R . . . .
N00N N 0.3263(5) 0.6973(4) 0.3116(3) 0.085(2) Uani 1 1 d . . . . .
O00O O 0.4296(5) 0.8160(5) 0.4093(3) 0.121(3) Uani 1 1 d . . . . .
N00P N 0.7613(5) 0.4956(5) 0.1739(2) 0.075(2) Uani 1 1 d . . . . .
N00Q N 0.2630(5) 0.4593(4) 0.3152(2) 0.085(3) Uani 1 1 d . . . . .
H00Q H 0.280517 0.462957 0.293924 0.102 Uiso 1 1 calc R . . . .
N00R N 0.7971(5) 0.4045(5) 0.1902(3) 0.086(3) Uani 1 1 d . . . . .
H00R H 0.770788 0.411645 0.208173 0.103 Uiso 1 1 calc R . . . .
N00S N 0.5090(6) 0.5419(7) 0.1223(3) 0.097(3) Uani 1 1 d . . . . .
N00T N 0.2142(5) 0.5296(4) 0.2563(4) 0.088(3) Uani 1 1 d . . . . .
N00U N 0.3947(5) 0.5686(5) 0.4036(3) 0.080(3) Uani 1 1 d . . . . .
N00V N 0.6783(5) 0.6891(5) 0.1482(2) 0.083(3) Uani 1 1 d . . . . .
O00W O 0.2738(4) 0.5532(4) 0.4939(2) 0.109(2) Uani 1 1 d . . . . .
O00X O 0.7944(4) 0.6924(3) 0.0552(2) 0.113(2) Uani 1 1 d . U . . .
O00Y O 0.3978(5) 0.2977(4) 0.1079(3) 0.123(3) Uani 1 1 d . U . . .
N00Z N 0.7887(4) 0.3433(4) 0.2515(3) 0.078(2) Uani 1 1 d . . . . .
N010 N 0.5114(5) 0.2886(4) 0.2684(3) 0.089(3) Uani 1 1 d . . . . .
N011 N 0.5507(5) 0.3174(5) 0.2133(4) 0.092(3) Uani 1 1 d . . . . .
N012 N 0.4230(5) 0.3114(4) 0.3191(2) 0.085(3) Uani 1 1 d . . . . .
H012 H 0.430509 0.328773 0.298704 0.102 Uiso 1 1 calc R . . . .
N013 N 0.6193(5) 0.3280(4) 0.4178(3) 0.091(3) Uani 1 1 d . . . . .
H013 H 0.602704 0.360795 0.409298 0.109 Uiso 1 1 calc R . . . .
O014 O 0.2958(5) 0.5096(4) 0.1283(3) 0.121(3) Uani 1 1 d . . . . .
N015 N 0.3966(5) 0.6914(4) 0.1838(4) 0.087(3) Uani 1 1 d . . . . .
O016 O 0.4789(5) 0.9695(4) 0.1811(3) 0.126(3) Uani 1 1 d . . . . .
O017 O 0.4629(4) 0.2338(4) 0.3548(3) 0.122(3) Uani 1 1 d . . . . .
O018 O 0.0722(5) 0.6683(4) 0.2691(3) 0.129(3) Uani 1 1 d . . . . .
O019 O 0.6387(4) 0.4820(4) 0.0184(3) 0.117(3) Uani 1 1 d . . . . .
N01A N 0.2756(5) 0.3830(6) 0.1826(3) 0.095(3) Uani 1 1 d . . . . .
N01B N 0.4553(6) 0.6309(6) 0.1275(3) 0.100(3) Uani 1 1 d . . . . .
H01B H 0.445673 0.619025 0.149303 0.120 Uiso 1 1 calc R . . . .
N01C N 0.5549(6) 0.8094(4) 0.2251(4) 0.093(3) Uani 1 1 d . . . . .
O01D O 0.6569(5) 0.3171(4) 0.1131(3) 0.144(4) Uani 1 1 d . . . . .
O01E O 0.6505(6) 0.4508(4) 0.2434(3) 0.138(3) Uani 1 1 d . . . . .
N01F N 0.6051(6) 0.7822(4) 0.1692(3) 0.103(3) Uani 1 1 d . . . . .
H01F H 0.608410 0.747306 0.178464 0.124 Uiso 1 1 calc R . . . .
O01G O 0.4337(5) 0.7101(4) 0.0883(3) 0.133(3) Uani 1 1 d . . . . .
O01H O 0.1751(5) 0.2493(4) 0.2729(3) 0.132(3) Uani 1 1 d . . . . .
N01I N 0.0377(7) 0.4577(8) 0.1818(5) 0.135(5) Uani 1 1 d . . . . .
N01J N 0.4547(6) 0.8518(5) 0.3412(4) 0.100(3) Uani 1 1 d . . . . .
O01K O 0.6295(5) 0.8309(4) 0.1178(3) 0.131(3) Uani 1 1 d . . . . .
O01L O 0.0346(5) 0.5071(5) 0.1673(3) 0.137(3) Uani 1 1 d . . . . .
C01M C 0.4063(7) 0.5262(6) 0.4299(3) 0.079(3) Uani 1 1 d . . . . .
C01N C 0.5486(6) 0.2759(7) 0.2384(5) 0.089(3) Uani 1 1 d . . . . .
N01O N 0.5619(6) 0.4509(7) 0.1230(3) 0.094(3) Uani 1 1 d . . . . .
C01P C 0.3633(6) 0.5186(6) 0.4584(4) 0.077(3) Uani 1 1 d . . . . .
O01Q O -0.0006(5) 0.3706(4) 0.3401(3) 0.141(3) Uani 1 1 d . U . . .
C01R C 0.7644(6) 0.2536(5) 0.3530(3) 0.082(3) Uani 1 1 d . . . . .
O01S O 0.2803(5) 0.8473(4) 0.1618(2) 0.140(3) Uani 1 1 d D U . . .
C01T C 0.6701(6) 0.3032(5) 0.3961(4) 0.077(3) Uani 1 1 d . . . . .
C01U C 0.7830(6) 0.3121(5) 0.2844(4) 0.076(3) Uani 1 1 d . . . . .
N01V N 0.4938(7) 0.6674(5) 0.2838(4) 0.108(3) Uani 1 1 d . . . . .
N01W N 0.5878(6) 0.3529(5) 0.1590(4) 0.114(3) Uani 1 1 d . . . . .
H01W H 0.564099 0.383926 0.164782 0.137 Uiso 1 1 calc R . . . .
O01X O 0.0541(7) 0.4109(6) 0.1649(4) 0.166(5) Uani 1 1 d . . . . .
N01Y N 0.0941(7) 0.3795(6) 0.2412(3) 0.111(3) Uani 1 1 d . . . . .
O01Z O 0.5616(5) 0.4338(4) 0.3482(3) 0.136(3) Uani 1 1 d . . . . .
C020 C 0.2921(7) 0.4137(5) 0.3384(4) 0.077(3) Uani 1 1 d . . . . .
C021 C 0.7019(6) 0.2495(6) 0.4080(3) 0.084(3) Uani 1 1 d . . . . .
H021 H 0.691432 0.232020 0.430134 0.101 Uiso 1 1 calc R . . . .
C022 C 0.3607(7) 0.3279(7) 0.1312(4) 0.091(4) Uani 1 1 d . . . . .
N023 N 0.2067(7) 0.3164(4) 0.2330(3) 0.108(3) Uani 1 1 d . . . . .
H023 H 0.195865 0.351854 0.226456 0.130 Uiso 1 1 calc R . . . .
C024 C 0.3244(6) 0.7217(6) 0.2764(4) 0.080(3) Uani 1 1 d . . . . .
C025 C 0.3698(6) 0.3371(6) 0.3393(4) 0.080(3) Uani 1 1 d . . . . .
C026 C 0.5324(6) 0.3527(6) 0.4581(4) 0.085(3) Uani 1 1 d . . . . .
O027 O 0.3752(6) 0.8991(4) 0.4210(3) 0.145(3) Uani 1 1 d . . . . .
C028 C 0.2839(7) 0.6922(6) 0.3741(4) 0.099(4) Uani 1 1 d . . . . .
C029 C 0.4583(6) 0.4864(6) 0.4238(3) 0.079(3) Uani 1 1 d . . . . .
H029 H 0.486005 0.492110 0.404042 0.095 Uiso 1 1 calc R . . . .
C02A C 0.3927(7) 0.7139(6) 0.1495(5) 0.096(4) Uani 1 1 d . . . . .
C02B C 0.4278(7) 0.4291(6) 0.4756(3) 0.082(3) Uani 1 1 d . . . . .
C02C C 0.1915(6) 0.5377(6) 0.2898(5) 0.089(3) Uani 1 1 d . . . . .
C02D C 0.5908(7) 0.3117(6) 0.4493(4) 0.087(3) Uani 1 1 d . . . . .
C02E C 0.7483(7) 0.2247(5) 0.3855(4) 0.090(3) Uani 1 1 d . U . . .
C02F C 0.8298(6) 0.3186(6) 0.2266(4) 0.085(3) Uani 1 1 d . . . . .
C02G C 0.8393(7) 0.4917(7) 0.1107(4) 0.088(3) Uani 1 1 d . . . . .
C02H C 0.7367(5) 0.3372(5) 0.3092(3) 0.078(3) Uani 1 1 d . . . . .
H02H H 0.713761 0.372594 0.303728 0.094 Uiso 1 1 calc R . . . .
C02I C 0.7999(6) 0.5429(6) 0.1190(3) 0.073(3) Uani 1 1 d . . . . .
C02J C 0.3439(7) 0.6049(6) 0.4102(3) 0.090(3) Uani 1 1 d . . . . .
O02K O 0.3960(6) 0.4801(4) 0.2485(3) 0.150(3) Uani 1 1 d . . . . .
C02L C 0.3095(7) 0.5614(7) 0.4650(4) 0.093(4) Uani 1 1 d . . . . .
C02M C 0.2107(8) 0.4986(7) 0.3222(4) 0.102(4) Uani 1 1 d . . . . .
C02N C 0.7596(6) 0.5411(6) 0.1515(3) 0.073(3) Uani 1 1 d . . . . .
C02O C 0.7178(6) 0.6394(6) 0.1378(4) 0.086(3) Uani 1 1 d . . . . .
C02P C 0.6375(8) 0.7861(7) 0.1390(5) 0.108(4) Uani 1 1 d . . . . .
C02Q C 0.4966(7) 0.5911(9) 0.1048(5) 0.108(4) Uani 1 1 d . . . . .
C02R C 0.4384(8) 0.9225(7) 0.2890(5) 0.099(4) Uani 1 1 d . . . . .
C02S C 0.8174(7) 0.2607(5) 0.2936(4) 0.086(3) Uani 1 1 d . . . . .
C02T C 0.4711(7) 0.4370(6) 0.4465(3) 0.081(3) Uani 1 1 d . . . . .
C02U C 0.5886(7) 0.2244(7) 0.2380(4) 0.101(4) Uani 1 1 d . . . . .
C02V C 0.1975(7) 0.5674(6) 0.2278(5) 0.086(4) Uani 1 1 d . . . . .
C02W C 0.3592(7) 0.7183(6) 0.2117(5) 0.086(3) Uani 1 1 d . . . . .
C02X C 0.7222(6) 0.5902(7) 0.1609(3) 0.083(3) Uani 1 1 d . . . . .
H02X H 0.699271 0.591073 0.182954 0.099 Uiso 1 1 calc R . . . .
C02Y C 0.5868(7) 0.3081(7) 0.1833(5) 0.090(3) Uani 1 1 d . . . . .
C02Z C 0.7963(6) 0.4483(7) 0.1640(4) 0.085(3) Uani 1 1 d . . . . .
C030 C 0.8368(6) 0.4424(6) 0.1322(3) 0.085(3) Uani 1 1 d . . . . .
H030 H 0.860146 0.407257 0.126500 0.102 Uiso 1 1 calc R . . . .
C031 C 0.2858(7) 0.7738(6) 0.2663(5) 0.090(4) Uani 1 1 d . . . . .
C032 C 0.7259(7) 0.3076(5) 0.3426(4) 0.084(3) Uani 1 1 d . . . . .
C033 C 0.8082(6) 0.2308(5) 0.3262(4) 0.088(3) Uani 1 1 d . . . . .
H033 H 0.831320 0.195091 0.330448 0.105 Uiso 1 1 calc R . . . .
C034 C 0.2458(8) 0.7974(6) 0.2942(5) 0.105(4) Uani 1 1 d . . . . .
C035 C 0.6774(6) 0.7357(6) 0.1279(4) 0.083(3) Uani 1 1 d . . . . .
C036 C 0.5412(7) 0.8787(6) 0.1731(4) 0.100(3) Uani 1 1 d . . . . .
H036 H 0.551026 0.887952 0.148579 0.120 Uiso 1 1 calc R . . . .
C037 C 0.5698(7) 0.5135(8) 0.0685(4) 0.094(4) Uani 1 1 d . . . . .
C038 C 0.3011(7) 0.4129(6) 0.1553(4) 0.089(3) Uani 1 1 d . . . . .
C039 C 0.1386(7) 0.6559(7) 0.2057(5) 0.106(4) Uani 1 1 d . . . . .
H039 H 0.110736 0.688524 0.210706 0.128 Uiso 1 1 calc R . . . .
C03A C 0.5470(7) 0.5013(9) 0.1054(5) 0.096(4) Uani 1 1 d . . . . .
C03B C 0.1540(8) 0.6173(8) 0.2325(5) 0.112(5) Uani 1 1 d . . . . .
C03C C 0.1687(8) 0.2974(7) 0.2592(4) 0.096(4) Uani 1 1 d . . . . .
C03D C 0.4877(7) 0.9003(7) 0.2306(5) 0.087(3) Uani 1 1 d . . . . .
C03E C 0.8315(6) 0.3529(8) 0.1926(4) 0.094(4) Uani 1 1 d . . . . .
C03F C 0.3648(6) 0.6965(5) 0.2494(4) 0.083(3) Uani 1 1 d . . . . .
C03G C 0.4628(7) 0.2649(6) 0.3269(4) 0.092(3) Uani 1 1 d . . . . .
C03H C 0.3949(8) 0.9563(8) 0.3124(6) 0.123(6) Uani 1 1 d . . . . .
C03I C 0.0151(8) 0.4603(7) 0.2184(5) 0.099(4) Uani 1 1 d . . . . .
C03J C 0.2866(7) 0.7212(6) 0.3365(4) 0.096(3) Uani 1 1 d . . . . .
C03K C 0.2221(6) 0.5571(7) 0.1915(5) 0.101(4) Uani 1 1 d . . . . .
C03L C 0.5076(6) 0.2491(6) 0.2949(4) 0.095(4) Uani 1 1 d . . . . .
C03M C 0.3194(7) 0.7932(5) 0.1651(4) 0.107(3) Uani 1 1 d D U . . .
C03N C 0.8649(7) 0.2368(6) 0.2663(4) 0.094(4) Uani 1 1 d . . . . .
C03O C 0.1243(7) 0.6228(5) 0.2682(6) 0.100(4) Uani 1 1 d . . . . .
C03P C 0.5029(7) 0.9162(7) 0.1958(5) 0.106(4) Uani 1 1 d . . . . .
C03Q C 0.9534(6) 0.1671(5) 0.2506(3) 0.107(4) Uani 1 1 d . . . . .
H03A H 0.997123 0.200268 0.251281 0.128 Uiso 1 1 calc R . . . .
H03B H 0.921984 0.152355 0.222038 0.128 Uiso 1 1 calc R . . . .
C03R C 0.4399(6) 0.3762(6) 0.4976(3) 0.085(3) Uani 1 1 d . U . . .
C03S C 0.7947(6) 0.5910(7) 0.0974(3) 0.083(3) Uani 1 1 d . . . . .
H03S H 0.818478 0.590251 0.075655 0.100 Uiso 1 1 calc R . . . .
C03T C 0.8700(6) 0.2663(5) 0.2351(5) 0.095(4) Uani 1 1 d . . . . .
H03T H 0.900773 0.252694 0.218026 0.114 Uiso 1 1 calc R . . . .
C03U C 0.4306(7) 0.6846(8) 0.1174(4) 0.097(4) Uani 1 1 d . . . . .
C03V C 0.5164(7) 0.8475(7) 0.2452(5) 0.091(3) Uani 1 1 d . . . . .
C03W C 0.2990(6) 0.6051(6) 0.4393(4) 0.097(4) Uani 1 1 d . . . . .
H03W H 0.263928 0.633457 0.441067 0.116 Uiso 1 1 calc R . . . .
C03X C 0.2060(6) 0.5963(7) 0.1620(4) 0.100(4) Uani 1 1 d . . . . .
H03X H 0.221724 0.590008 0.137693 0.120 Uiso 1 1 calc R . . . .
C03Y C 0.4651(8) 0.4990(6) 0.2647(4) 0.140(6) Uani 1 1 d . . . . .
C03Z C 0.6241(7) 0.0883(7) 0.2898(4) 0.123(4) Uani 1 1 d . . . . .
H03C H 0.569739 0.070197 0.288786 0.147 Uiso 1 1 calc R . . . .
H03D H 0.651358 0.109396 0.317888 0.147 Uiso 1 1 calc R . . . .
C040 C 0.5039(7) 0.8332(5) 0.2826(5) 0.098(3) Uani 1 1 d . . . . .
H040 H 0.522032 0.798210 0.292437 0.118 Uiso 1 1 calc R . . . .
C041 C 0.3753(6) 0.4699(7) 0.4816(3) 0.092(3) Uani 1 1 d . . . . .
H041 H 0.347474 0.464948 0.501358 0.110 Uiso 1 1 calc R . . . .
C042 C 0.7560(6) 0.6417(6) 0.1055(3) 0.080(3) Uani 1 1 d . . . . .
C043 C 0.2965(7) 0.3463(6) 0.3897(3) 0.094(4) Uani 1 1 d . . . . .
H043 H 0.281252 0.333246 0.412113 0.113 Uiso 1 1 calc R . . . .
C044 C 0.5652(6) 0.8231(6) 0.1906(5) 0.088(3) Uani 1 1 d . . . . .
C045 C 0.1422(7) 0.5861(7) 0.2982(4) 0.110(4) Uani 1 1 d . . . . .
H045 H 0.124759 0.591132 0.322088 0.132 Uiso 1 1 calc R . . . .
C046 C 0.4049(8) 0.8669(8) 0.3984(6) 0.129(6) Uani 1 1 d . . . . .
C047 C 0.6305(7) 0.4192(8) 0.0707(5) 0.121(5) Uani 1 1 d . . . . .
H047 H 0.657726 0.389552 0.060405 0.145 Uiso 1 1 calc R . . . .
C048 C 0.7564(7) 0.6949(7) 0.0850(4) 0.106(3) Uani 1 1 d . U . . .
C049 C 0.2824(8) 0.4798(7) 0.1539(4) 0.107(4) Uani 1 1 d . . . . .
C04A C 0.2919(8) 0.3243(7) 0.1845(4) 0.095(4) Uani 1 1 d . . . . .
C04B C 0.4658(7) 0.8695(8) 0.3050(5) 0.100(4) Uani 1 1 d . . . . .
C04C C 0.4501(8) 0.9369(6) 0.2536(6) 0.110(4) Uani 1 1 d . . . . .
H04C H 0.432535 0.972353 0.244197 0.132 Uiso 1 1 calc R . . . .
C04D C 0.3203(8) 0.7712(7) 0.2032(4) 0.101(4) Uani 1 1 d . . . . .
C04E C 0.2683(6) 0.3936(7) 0.3726(4) 0.102(4) Uani 1 1 d . . . . .
H04E H 0.232190 0.413843 0.383195 0.123 Uiso 1 1 calc R . . . .
C04F C 0.2853(7) 0.7976(5) 0.2313(6) 0.099(4) Uani 1 1 d . . . . .
H04F H 0.260853 0.832501 0.226475 0.119 Uiso 1 1 calc R . . . .
C04G C 0.4921(8) 0.3401(5) 0.4893(3) 0.090(3) Uani 1 1 d . . . . .
H04G H 0.502311 0.306825 0.503455 0.108 Uiso 1 1 calc R . . . .
C04H C 0.3594(7) 0.7646(7) 0.1386(4) 0.112(4) Uani 1 1 d . . . . .
H04H H 0.363085 0.779631 0.114510 0.134 Uiso 1 1 calc R . . . .
C04I C 0.7138(6) 0.7406(5) 0.0962(4) 0.099(3) Uani 1 1 d . . . . .
H04I H 0.709476 0.774828 0.082388 0.118 Uiso 1 1 calc R . . . .
C04J C 0.4067(6) 0.3176(6) 0.0697(3) 0.112(4) Uani 1 1 d . U . . .
H04A H 0.442833 0.357856 0.076074 0.135 Uiso 1 1 calc R . . . .
H04B H 0.355100 0.322975 0.052882 0.135 Uiso 1 1 calc R . . . .
C04K C 0.6122(8) 0.4764(6) 0.2625(4) 0.125(5) Uani 1 1 d . . . . .
C04L C 0.3426(8) 0.3877(7) 0.1287(4) 0.109(4) Uani 1 1 d . . . . .
H04L H 0.357670 0.410476 0.109618 0.131 Uiso 1 1 calc R . . . .
C04M C 0.9238(7) 0.4473(5) 0.0732(4) 0.117(4) Uani 1 1 d . . . . .
H04D H 0.890331 0.407226 0.058794 0.141 Uiso 1 1 calc R . . . .
H04J H 0.957219 0.440961 0.099389 0.141 Uiso 1 1 calc R . . . .
C04N C -0.0334(9) 0.5009(6) 0.2297(6) 0.138(6) Uani 1 1 d . . . . .
H04N H -0.047077 0.531134 0.213330 0.165 Uiso 1 1 calc R . . . .
C04O C 0.4166(9) 0.8863(8) 0.3601(5) 0.109(4) Uani 1 1 d . . . . .
C04P C 0.7832(8) 0.1458(6) 0.4274(4) 0.149(5) Uani 1 1 d . U . . .
H04K H 0.729035 0.124952 0.424522 0.179 Uiso 1 1 calc R . . . .
H04M H 0.801298 0.176655 0.452848 0.179 Uiso 1 1 calc R . . . .
C04Q C 0.3385(8) 0.2971(8) 0.1601(5) 0.116(5) Uani 1 1 d . . . . .
C04R C 0.3523(6) 0.3160(5) 0.3717(4) 0.100(4) Uani 1 1 d . . . . .
H04R H 0.374902 0.283107 0.382342 0.120 Uiso 1 1 calc R . . . .
C04S C 0.5494(8) 0.1955(6) 0.2960(4) 0.110(4) Uani 1 1 d . . . . .
H04S H 0.550628 0.170898 0.316639 0.132 Uiso 1 1 calc R . . . .
C04T C 0.6157(8) 0.4707(10) 0.0523(5) 0.120(6) Uani 1 1 d . . . . .
C04U C 0.6288(7) 0.2157(7) 0.2066(6) 0.126(5) Uani 1 1 d . . . . .
H04U H 0.654889 0.181196 0.204272 0.151 Uiso 1 1 calc R . . . .
C04V C 0.0779(8) 0.3304(7) 0.3001(5) 0.112(4) Uani 1 1 d . . . . .
H04V H 0.089746 0.299524 0.316185 0.134 Uiso 1 1 calc R . . . .
C04W C 0.2625(8) 0.2922(7) 0.2127(5) 0.106(4) Uani 1 1 d . . . . .
C04X C -0.0633(7) 0.4992(8) 0.2646(6) 0.128(5) Uani 1 1 d . . . . .
H04X H -0.096760 0.527073 0.270377 0.154 Uiso 1 1 calc R . . . .
C04Y C 0.0086(9) 0.4134(8) 0.2799(6) 0.117(5) Uani 1 1 d . . . . .
C04Z C 0.6213(7) 0.3562(8) 0.1262(4) 0.104(4) Uani 1 1 d . . . . .
C050 C 0.5186(7) 0.6066(6) 0.0700(4) 0.098(4) Uani 1 1 d . . . . .
H050 H 0.508065 0.643499 0.060113 0.118 Uiso 1 1 calc R . . . .
C051 C 0.3073(9) 1.0980(6) 0.2957(4) 0.119(4) Uani 1 1 d . . . . .
H051 H 0.355493 1.122649 0.292149 0.143 Uiso 1 1 calc R . . . .
C052 C 0.7108(8) 0.4683(9) -0.0334(4) 0.134(5) Uani 1 1 d . . . . .
H052 H 0.661673 0.467230 -0.055371 0.161 Uiso 1 1 calc R . . . .
C053 C 0.2439(6) 0.7737(6) 0.3289(4) 0.101(4) Uani 1 1 d . . . . .
H053 H 0.216600 0.790034 0.347040 0.121 Uiso 1 1 calc R . . . .
C054 C 0.3285(7) 1.0478(6) 0.3213(3) 0.116(4) Uani 1 1 d . . . . .
H05A H 0.280406 1.022288 0.323601 0.140 Uiso 1 1 calc R . . . .
H05B H 0.361574 1.066867 0.348881 0.140 Uiso 1 1 calc R . . . .
O055 O 0.7215(6) 0.5460(6) 0.4099(3) 0.201(5) Uani 1 1 d . U . . .
C056 C 0.0288(10) 0.3724(9) 0.3079(5) 0.134(5) Uani 1 1 d . U . . .
C057 C 0.5154(7) 0.6666(6) 0.3250(5) 0.127(4) Uani 1 1 d . . . . .
H05C H 0.468446 0.669179 0.335055 0.152 Uiso 1 1 calc R . . . .
H05D H 0.554238 0.704537 0.338454 0.152 Uiso 1 1 calc R . . . .
O058 O 0.8082(7) 0.5514(6) 0.3057(4) 0.221(5) Uani 1 1 d . . . . .
C05A C 0.2148(7) 0.5939(6) 0.4993(3) 0.118(4) Uani 1 1 d . . . . .
H05E H 0.173469 0.589818 0.473496 0.141 Uiso 1 1 calc R . . . .
H05F H 0.240801 0.637802 0.507780 0.141 Uiso 1 1 calc R . . . .
C05B C 0.0398(10) 0.4167(9) 0.2471(6) 0.123(5) Uani 1 1 d . . . . .
C05C C 0.3863(8) 0.9419(7) 0.3477(6) 0.127(5) Uani 1 1 d . . . . .
H05G H 0.361899 0.966310 0.364042 0.153 Uiso 1 1 calc R . . . .
C05D C 0.5548(8) 0.6715(5) 0.2636(4) 0.133(4) Uani 1 1 d . . . . .
H05H H 0.590881 0.711427 0.275288 0.159 Uiso 1 1 calc R . . . .
H05I H 0.530608 0.672415 0.234610 0.159 Uiso 1 1 calc R . . . .
C05E C 0.5872(7) 0.1822(7) 0.2655(5) 0.106(4) Uani 1 1 d . . . . .
C05F C 0.1633(7) 0.6480(6) 0.1711(5) 0.113(4) Uani 1 1 d . . . . .
H05J H 0.153082 0.675895 0.152486 0.136 Uiso 1 1 calc R . . . .
C05G C 0.6293(7) 0.2571(8) 0.1798(5) 0.120(5) Uani 1 1 d . . . . .
H05K H 0.656929 0.252219 0.159704 0.144 Uiso 1 1 calc R . . . .
C05H C 0.5548(8) 0.5670(9) 0.0519(4) 0.107(4) Uani 1 1 d . . . . .
H05L H 0.570089 0.574656 0.028406 0.128 Uiso 1 1 calc R . . . .
C05I C 0.5624(10) 0.4671(7) 0.3248(4) 0.150(6) Uani 1 1 d . . . . .
C05J C 0.6030(8) 0.4133(8) 0.1056(5) 0.115(4) Uani 1 1 d . . . . .
C05L C 0.6677(9) 0.0370(6) 0.2765(5) 0.140(5) Uani 1 1 d . . . . .
H05M H 0.642590 0.016944 0.247605 0.168 Uiso 1 1 calc R . . . .
C05M C 0.0377(8) 0.6705(6) 0.3055(4) 0.138(5) Uani 1 1 d . . . . .
H05N H 0.077287 0.690280 0.331227 0.166 Uiso 1 1 calc R . . . .
H05O H 0.013589 0.628784 0.308179 0.166 Uiso 1 1 calc R . . . .
C05N C 1.0247(7) 0.5375(7) 0.0695(3) 0.138(5) Uani 1 1 d . . . . .
H05P H 0.990201 0.568341 0.070531 0.208 Uiso 1 1 calc GR . . . .
H05Q H 1.062578 0.550264 0.054733 0.208 Uiso 1 1 calc GR . . . .
H05R H 1.052855 0.534308 0.097230 0.208 Uiso 1 1 calc GR . . . .
C05O C 0.1079(9) 0.3371(7) 0.2674(6) 0.116(4) Uani 1 1 d . . . . .
C05P C 0.9742(7) 0.4730(6) 0.0473(4) 0.106(4) Uani 1 1 d . . . . .
H05S H 0.939995 0.477019 0.020319 0.127 Uiso 1 1 calc R . . . .
C05Q C 0.4095(8) 0.6406(5) 0.2597(3) 0.102(4) Uani 1 1 d . . . . .
H05T H 0.383334 0.615543 0.275828 0.123 Uiso 1 1 calc R . . . .
H05U H 0.408727 0.613415 0.234307 0.123 Uiso 1 1 calc R . . . .
C05R C 0.1786(7) 0.5724(8) 0.5325(4) 0.128(4) Uani 1 1 d . . . . .
H05V H 0.220060 0.572963 0.558137 0.153 Uiso 1 1 calc R . . . .
C05T C 0.3305(8) 0.2062(6) 0.1968(5) 0.117(4) Uani 1 1 d . . . . .
H05W H 0.345405 0.167931 0.202397 0.141 Uiso 1 1 calc R . . . .
C05U C 0.4075(8) 0.3184(8) 0.5459(4) 0.147(5) Uani 1 1 d . U . . .
H05X H 0.452230 0.300558 0.539962 0.177 Uiso 1 1 calc R . . . .
H05Y H 0.421835 0.334229 0.575470 0.177 Uiso 1 1 calc R . . . .
C05V C 0.7532(8) 0.5356(8) -0.0196(4) 0.143(5) Uani 1 1 d . . . . .
H05Z H 0.717284 0.561561 -0.011647 0.214 Uiso 1 1 calc GR . . . .
H H 0.770845 0.550311 -0.041861 0.214 Uiso 1 1 calc GR . . . .
HA H 0.798788 0.537968 0.003721 0.214 Uiso 1 1 calc GR . . . .
C05W C 0.3572(7) 0.2335(6) 0.1683(5) 0.119(4) Uani 1 1 d . . . . .
H05 H 0.387507 0.212819 0.153506 0.143 Uiso 1 1 calc R . . . .
C05X C 0.2816(9) 0.2326(7) 0.2183(4) 0.125(4) Uani 1 1 d . . . . .
H0AA H 0.261572 0.210833 0.236512 0.150 Uiso 1 1 calc R . . . .
C05Y C 0.1624(7) 0.8692(6) 0.3110(4) 0.126(4) Uani 1 1 d . . . . .
H1AA H 0.197035 0.886461 0.338526 0.151 Uiso 1 1 calc R . . . .
HB H 0.122469 0.835086 0.313069 0.151 Uiso 1 1 calc R . . . .
C05Z C 0.4994(8) 0.9901(7) 0.1459(4) 0.148(5) Uani 1 1 d . . . . .
H2AA H 0.464976 0.964008 0.120532 0.178 Uiso 1 1 calc R . . . .
HC H 0.554530 0.986340 0.147142 0.178 Uiso 1 1 calc R . . . .
C060 C 0.9857(9) 0.1116(6) 0.2706(5) 0.145(5) Uani 1 1 d . . . . .
H060 H 0.941304 0.078759 0.270434 0.174 Uiso 1 1 calc R . . . .
C061 C -0.0432(12) 0.4573(8) 0.2894(5) 0.159(7) Uani 1 1 d . . . . .
H061 H -0.062257 0.456180 0.312649 0.191 Uiso 1 1 calc R . . . .
C062 C 1.0380(8) 0.1370(7) 0.3149(5) 0.158(5) Uani 1 1 d . . . . .
H06A H 1.085053 0.164700 0.314112 0.237 Uiso 1 1 calc GR . . . .
H06B H 1.053492 0.102310 0.328068 0.237 Uiso 1 1 calc GR . . . .
H06C H 1.008241 0.159965 0.330186 0.237 Uiso 1 1 calc GR . . . .
C063 C 0.7173(11) 0.5734(9) 0.3821(5) 0.204(9) Uani 1 1 d . U . . .
C064 C 0.6877(7) 0.4402(6) 0.0023(4) 0.145(5) Uani 1 1 d . . . . .
H06D H 0.657330 0.397634 -0.007670 0.174 Uiso 1 1 calc R . . . .
H06E H 0.735326 0.438478 0.023947 0.174 Uiso 1 1 calc R . . . .
C065 C -0.0291(10) 0.7142(7) 0.2912(5) 0.148(5) Uani 1 1 d . . . . .
H065 H -0.003240 0.753683 0.285324 0.177 Uiso 1 1 calc R . . . .
C066 C 0.4400(9) 0.2677(7) 0.0461(4) 0.155(5) Uani 1 1 d . U . . .
H066 H 0.494370 0.267330 0.062896 0.186 Uiso 1 1 calc R . . . .
C067 C 0.8049(8) 0.7488(7) 0.0360(4) 0.186(5) Uani 1 1 d D U . . .
H06F H 0.843635 0.782656 0.055233 0.224 Uiso 1 1 calc R . . . .
H06G H 0.754419 0.763654 0.027139 0.224 Uiso 1 1 calc R . . . .
C068 C 0.7599(7) 0.4203(6) -0.0496(3) 0.141(5) Uani 1 1 d . . . . .
H06H H 0.771146 0.430892 -0.074432 0.212 Uiso 1 1 calc GR . . . .
H06I H 0.729396 0.378307 -0.055397 0.212 Uiso 1 1 calc GR . . . .
H06J H 0.809374 0.422227 -0.028835 0.212 Uiso 1 1 calc GR . . . .
C069 C 0.7593(10) 0.5740(8) 0.3164(5) 0.187(7) Uani 1 1 d . . . . .
C06A C 0.0034(10) 0.3238(8) 0.3672(5) 0.174(6) Uani 1 1 d . U . . .
H06K H -0.039300 0.324451 0.380775 0.209 Uiso 1 1 calc R . . . .
H06L H -0.003367 0.281867 0.351161 0.209 Uiso 1 1 calc R . . . .
C06C C 0.2750(9) 0.8749(6) 0.1247(4) 0.171(5) Uani 1 1 d . U . . .
H06M H 0.255051 0.842649 0.099949 0.205 Uiso 1 1 calc R . . . .
H06N H 0.326740 0.897468 0.124740 0.205 Uiso 1 1 calc R . . . .
C06D C 0.2651(7) 1.1399(6) 0.3214(4) 0.160(5) Uani 1 1 d . . . . .
H06O H 0.221770 1.113794 0.327153 0.240 Uiso 1 1 calc GR . . . .
H06P H 0.244388 1.170855 0.305823 0.240 Uiso 1 1 calc GR . . . .
H06Q H 0.302912 1.160816 0.346935 0.240 Uiso 1 1 calc GR . . . .
C06E C 0.4482(7) 0.2955(6) 0.0074(3) 0.144(5) Uani 1 1 d . U . . .
H06R H 0.399547 0.309940 -0.004786 0.216 Uiso 1 1 calc GR . . . .
H06S H 0.457941 0.263427 -0.012295 0.216 Uiso 1 1 calc GR . . . .
H06T H 0.492109 0.330354 0.015302 0.216 Uiso 1 1 calc GR . . . .
C06H C 0.1310(9) 0.5087(8) 0.5161(4) 0.181(6) Uani 1 1 d . . . . .
H06U H 0.075315 0.510352 0.513039 0.271 Uiso 1 1 calc GR . . . .
H06V H 0.148104 0.480639 0.534952 0.271 Uiso 1 1 calc GR . . . .
H06W H 0.138566 0.493426 0.489608 0.271 Uiso 1 1 calc GR . . . .
C06I C 0.1206(10) 0.9217(8) 0.2917(6) 0.158(5) Uani 1 1 d . . . . .
H06X H 0.162562 0.954318 0.288900 0.189 Uiso 1 1 calc R . . . .
C06J C 0.4243(8) 0.8039(6) 0.4498(4) 0.151(5) Uani 1 1 d . . . . .
H06Y H 0.370435 0.804155 0.451650 0.227 Uiso 1 1 calc GR . . . .
HD H 0.460350 0.836253 0.470962 0.227 Uiso 1 1 calc GR . . . .
HE H 0.438544 0.763410 0.453655 0.227 Uiso 1 1 calc GR . . . .
C06K C 0.7567(8) 0.0653(6) 0.2832(5) 0.187(7) Uani 1 1 d . . . . .
H06Z H 0.760391 0.097199 0.266253 0.280 Uiso 1 1 calc GR . . . .
HF H 0.784783 0.032453 0.275575 0.280 Uiso 1 1 calc GR . . . .
HG H 0.780165 0.083884 0.311800 0.280 Uiso 1 1 calc GR . . . .
C06L C 0.7302(11) 0.6760(11) 0.3525(7) 0.212(8) Uani 1 1 d . U . . .
C06M C 1.0281(7) 0.4249(6) 0.0416(4) 0.156(5) Uani 1 1 d . . . . .
H06 H 1.069638 0.428439 0.066914 0.234 Uiso 1 1 calc GR . . . .
HH H 1.051801 0.432827 0.019709 0.234 Uiso 1 1 calc GR . . . .
HI H 0.996952 0.383044 0.034708 0.234 Uiso 1 1 calc GR . . . .
C06N C 0.1201(8) 0.6189(7) 0.5394(4) 0.177(6) Uani 1 1 d . . . . .
H3AA H 0.150514 0.659776 0.552939 0.265 Uiso 1 1 calc GR . . . .
HJ H 0.088202 0.603028 0.556339 0.265 Uiso 1 1 calc GR . . . .
HK H 0.085658 0.622404 0.513092 0.265 Uiso 1 1 calc GR . . . .
C06P C 0.1607(15) 0.7257(10) 0.0086(6) 0.206(9) Uani 1 1 d . U . . .
C06Q C 1.0347(8) 0.0868(6) 0.2420(4) 0.168(6) Uani 1 1 d . . . . .
H4AA H 1.001790 0.077109 0.213872 0.253 Uiso 1 1 calc GR . . . .
HL H 1.052904 0.049292 0.250105 0.253 Uiso 1 1 calc GR . . . .
HM H 1.080143 0.118560 0.244151 0.253 Uiso 1 1 calc GR . . . .
C06R C 0.6626(7) -0.0112(7) 0.3062(5) 0.165(6) Uani 1 1 d . . . . .
H5AA H 0.687551 0.009558 0.334321 0.248 Uiso 1 1 calc GR . . . .
HN H 0.689674 -0.045213 0.299476 0.248 Uiso 1 1 calc GR . . . .
HO H 0.607364 -0.027736 0.303263 0.248 Uiso 1 1 calc GR . . . .
C06S C 0.1185(12) 0.7288(8) -0.0301(7) 0.191(7) Uani 1 1 d . U . . .
H8AA H 0.066729 0.737074 -0.032958 0.229 Uiso 1 1 calc R . . . .
C06T C 0.1420(11) 0.7214(8) -0.0649(5) 0.187(6) Uani 1 1 d . U . . .
H9AA H 0.104183 0.716458 -0.090370 0.225 Uiso 1 1 calc R . . . .
O06U O 0.7597(7) 0.7296(7) 0.3645(4) 0.232(6) Uani 1 1 d . U . . .
C06X C 0.4889(19) 1.0577(10) 0.1464(7) 0.294(15) Uani 1 1 d . . . . .
C06Y C 0.2432(13) 0.7228(8) 0.0098(6) 0.208(7) Uani 1 1 d . U . . .
H0BA H 0.281132 0.723872 0.034742 0.249 Uiso 1 1 calc R . . . .
C06Z C 0.2177(12) 0.7211(9) -0.0636(6) 0.181(7) Uani 1 1 d . U . . .
H1BA H 0.236824 0.722567 -0.086731 0.217 Uiso 1 1 calc R . . . .
C070 C 0.2503(8) 1.0667(6) 0.2543(5) 0.165(5) Uani 1 1 d . . . . .
H07A H 0.279733 1.047841 0.236899 0.248 Uiso 1 1 calc GR . . . .
H07B H 0.223911 1.097830 0.241263 0.248 Uiso 1 1 calc GR . . . .
H07C H 0.211004 1.034579 0.258349 0.248 Uiso 1 1 calc GR . . . .
C073 C 0.8425(12) 0.0958(8) 0.4265(7) 0.236(9) Uani 1 1 d . U . . .
H073 H 0.821995 0.066772 0.399894 0.284 Uiso 1 1 calc R . . . .
C075 C 0.9072(13) 0.7075(10) 0.0078(7) 0.328(9) Uani 1 1 d D U . . .
H07D H 0.937387 0.711264 -0.012080 0.492 Uiso 1 1 calc GR . . . .
H07E H 0.899023 0.664353 0.011937 0.492 Uiso 1 1 calc GR . . . .
H07F H 0.936211 0.734285 0.033663 0.492 Uiso 1 1 calc GR . . . .
C076 C 0.2646(12) 0.7185(9) -0.0265(7) 0.193(8) Uani 1 1 d . U . . .
H076 H 0.316978 0.713155 -0.025165 0.231 Uiso 1 1 calc R . . . .
C077 C -0.0596(8) 0.7284(7) 0.3284(5) 0.204(7) Uani 1 1 d . . . . .
H07G H -0.074735 0.689651 0.337551 0.306 Uiso 1 1 calc GR . . . .
H07H H -0.105384 0.748848 0.321287 0.306 Uiso 1 1 calc GR . . . .
H07I H -0.018262 0.755764 0.350254 0.306 Uiso 1 1 calc GR . . . .
C078 C 0.0731(10) 0.3368(8) 0.3951(6) 0.179(6) Uani 1 1 d . U . . .
H078 H 0.117200 0.331050 0.382695 0.214 Uiso 1 1 calc R . . . .
C07B C 0.2562(8) 0.2805(6) 0.5208(4) 0.181(6) Uani 1 1 d . U . . .
H07J H 0.230461 0.275401 0.542338 0.272 Uiso 1 1 calc GR . . . .
H07K H 0.231152 0.247786 0.497203 0.272 Uiso 1 1 calc GR . . . .
H07L H 0.251274 0.321090 0.512870 0.272 Uiso 1 1 calc GR . . . .
C07D C 0.3493(13) 0.2761(11) 0.5373(10) 0.37(2) Uani 1 1 d . U . . .
H07M H 0.356610 0.253637 0.511717 0.438 Uiso 1 1 calc R . . . .
C07F C 0.4489(14) 1.0826(8) 0.1628(6) 0.241(10) Uani 1 1 d . . . . .
H07N H 0.393647 1.066347 0.148427 0.362 Uiso 1 1 calc GR . . . .
H07O H 0.459878 1.127224 0.162869 0.362 Uiso 1 1 calc GR . . . .
H07P H 0.459377 1.075066 0.190800 0.362 Uiso 1 1 calc GR . . . .
C07H C 0.0910(8) 0.3988(8) 0.4250(5) 0.227(8) Uani 1 1 d . U . . .
H07Q H 0.097908 0.433293 0.410451 0.341 Uiso 1 1 calc GR . . . .
H07R H 0.139226 0.400167 0.446523 0.341 Uiso 1 1 calc GR . . . .
H07S H 0.047249 0.402150 0.437078 0.341 Uiso 1 1 calc GR . . . .
C07K C -0.0938(9) 0.6776(8) 0.2511(7) 0.225(8) Uani 1 1 d . . . . .
H07T H -0.069900 0.648900 0.235734 0.337 Uiso 1 1 calc GR . . . .
H07U H -0.114248 0.707227 0.234223 0.337 Uiso 1 1 calc GR . . . .
H07V H -0.136839 0.654251 0.258700 0.337 Uiso 1 1 calc GR . . . .
C07L C 0.0716(9) 0.8940(9) 0.2510(7) 0.222(9) Uani 1 1 d . . . . .
H07W H 0.093084 0.858827 0.240376 0.332 Uiso 1 1 calc GR . . . .
H07X H 0.070859 0.924986 0.233163 0.332 Uiso 1 1 calc GR . . . .
H07Y H 0.018043 0.879654 0.252159 0.332 Uiso 1 1 calc GR . . . .
C07Q C 0.0607(11) 0.2829(9) 0.4261(4) 0.246(8) Uani 1 1 d . U . . .
H07Z H 0.005883 0.276109 0.427156 0.369 Uiso 1 1 calc GR . . . .
HP H 0.095183 0.298437 0.453582 0.369 Uiso 1 1 calc GR . . . .
HQ H 0.073873 0.243691 0.415219 0.369 Uiso 1 1 calc GR . . . .
C07T C 0.0780(12) 0.9528(8) 0.3220(5) 0.249(10) Uani 1 1 d . . . . .
H07 H 0.034873 0.922336 0.324306 0.373 Uiso 1 1 calc GR . . . .
HR H 0.057071 0.988074 0.311728 0.373 Uiso 1 1 calc GR . . . .
HS H 0.115634 0.967147 0.348759 0.373 Uiso 1 1 calc GR . . . .
C07V C 0.9191(13) 0.1218(16) 0.4295(9) 0.43(2) Uani 1 1 d . U . . .
H6AA H 0.919686 0.144883 0.407180 0.642 Uiso 1 1 calc GR . . . .
HT H 0.950545 0.088970 0.427836 0.642 Uiso 1 1 calc GR . . . .
HU H 0.941189 0.150112 0.455482 0.642 Uiso 1 1 calc GR . . . .
C07W C 0.5115(14) 1.0814(7) 0.1094(5) 0.273(11) Uani 1 1 d . . . . .
H7AA H 0.565414 1.075963 0.110226 0.410 Uiso 1 1 calc GR . . . .
HV H 0.507692 1.125410 0.110738 0.410 Uiso 1 1 calc GR . . . .
HW H 0.475509 1.057625 0.084058 0.410 Uiso 1 1 calc GR . . . .
C080 C 0.3550(10) 0.2202(7) 0.5638(6) 0.240(8) Uani 1 1 d . U . . .
H08A H 0.405911 0.228353 0.584323 0.360 Uiso 1 1 calc GR . . . .
H08B H 0.349909 0.180763 0.545731 0.360 Uiso 1 1 calc GR . . . .
H08C H 0.312727 0.217794 0.577201 0.360 Uiso 1 1 calc GR . . . .
C081 C 0.2145(14) 0.9210(9) 0.1271(5) 0.252(8) Uani 1 1 d D U . . .
H081 H 0.161310 0.896107 0.123087 0.302 Uiso 1 1 calc R . . . .
C2 C 0.3960(16) 0.2066(7) 0.0409(6) 0.300(13) Uani 1 1 d . U . . .
H2A H 0.362663 0.206279 0.059498 0.449 Uiso 1 1 calc GR . . . .
H2B H 0.432196 0.177280 0.046664 0.449 Uiso 1 1 calc GR . . . .
H2C H 0.362932 0.194475 0.012815 0.449 Uiso 1 1 calc GR . . . .
C7 C 0.8200(11) 0.0596(9) 0.4609(6) 0.274(10) Uani 1 1 d . U . . .
H7A H 0.839424 0.086831 0.487440 0.411 Uiso 1 1 calc GR . . . .
H7B H 0.844060 0.022306 0.461691 0.411 Uiso 1 1 calc GR . . . .
H7C H 0.762767 0.047804 0.454392 0.411 Uiso 1 1 calc GR . . . .
C16 C 0.8387(12) 0.7244(8) -0.0056(6) 0.285(7) Uani 1 1 d D U . . .
H16 H 0.800578 0.699919 -0.030998 0.343 Uiso 1 1 calc R . . . .
C18 C 0.216(2) 0.9498(12) 0.0857(6) 0.436(17) Uani 1 1 d D U . . .
H18A H 0.178766 0.922285 0.062158 0.655 Uiso 1 1 calc GR . . . .
H18B H 0.268891 0.953371 0.082076 0.655 Uiso 1 1 calc GR . . . .
H18C H 0.200779 0.990869 0.088186 0.655 Uiso 1 1 calc GR . . . .
C0AA C 0.8784(15) 0.7948(9) -0.0055(9) 0.399(13) Uani 1 1 d D U . . .
H0AB H 0.840777 0.814323 -0.023404 0.599 Uiso 1 1 calc GR . . . .
H0AC H 0.925432 0.794217 -0.015197 0.599 Uiso 1 1 calc GR . . . .
H0AD H 0.893040 0.818481 0.022176 0.599 Uiso 1 1 calc GR . . . .
C4 C 0.2362(15) 0.9640(10) 0.1663(6) 0.306(11) Uani 1 1 d . U . . .
H4A H 0.263414 0.943613 0.187890 0.459 Uiso 1 1 calc GR . . . .
H4B H 0.188588 0.975432 0.172293 0.459 Uiso 1 1 calc GR . . . .
H4C H 0.270873 1.001295 0.164806 0.459 Uiso 1 1 calc GR . . . .

loop_
_atom_site_aniso_label
_atom_site_aniso_U_11
_atom_site_aniso_U_22
_atom_site_aniso_U_33
_atom_site_aniso_U_23
_atom_site_aniso_U_13
_atom_site_aniso_U_12
Fe01 0.1158(18) 0.1162(15) 0.1176(16) 0.0340(13) 0.0385(14) 0.0461(13)
Fe02 0.0952(16) 0.166(2) 0.165(2) 0.0057(17) 0.0288(15) 0.0436(16)
S003 0.132(3) 0.126(3) 0.190(3) 0.051(2) 0.094(3) 0.055(2)
S004 0.110(3) 0.154(3) 0.134(3) 0.028(2) 0.033(2) 0.060(2)
O005 0.074(5) 0.119(6) 0.077(5) 0.020(4) 0.036(4) 0.005(4)
Cl00 0.382(8) 0.251(5) 0.243(5) -0.038(4) 0.189(6) -0.022(5)
O007 0.099(6) 0.141(7) 0.087(6) 0.011(5) 0.028(5) 0.055(5)
O008 0.107(6) 0.087(5) 0.176(7) 0.056(5) 0.065(5) 0.056(5)
O009 0.110(6) 0.093(5) 0.132(6) 0.048(5) 0.032(5) 0.045(4)
N00A 0.077(6) 0.091(7) 0.090(7) 0.011(6) 0.033(6) 0.039(6)
O00B 0.102(6) 0.119(6) 0.122(6) 0.067(5) 0.056(5) 0.054(5)
O00C 0.104(6) 0.113(6) 0.119(6) 0.022(5) 0.063(5) 0.027(5)
O00D 0.099(6) 0.124(6) 0.112(6) 0.042(5) 0.059(5) 0.057(5)
O00E 0.120(7) 0.107(6) 0.135(7) 0.039(5) 0.037(5) 0.064(6)
N00F 0.096(7) 0.071(6) 0.088(7) 0.033(6) 0.042(6) 0.039(5)
N00G 0.096(7) 0.097(7) 0.079(6) 0.040(6) 0.032(5) 0.051(6)
O00H 0.113(7) 0.096(7) 0.186(9) 0.012(6) 0.055(6) 0.048(6)
N00I 0.098(7) 0.110(7) 0.087(7) 0.033(6) 0.044(5) 0.068(6)
O00J 0.097(6) 0.179(7) 0.098(6) 0.071(5) 0.062(5) 0.043(5)
O00K 0.146(7) 0.127(7) 0.117(7) 0.030(6) 0.033(6) 0.069(6)
N00M 0.093(7) 0.092(8) 0.108(9) 0.027(6) 0.013(6) 0.035(6)
N00N 0.094(7) 0.096(7) 0.089(7) 0.035(6) 0.044(6) 0.040(5)
O00O 0.149(8) 0.139(8) 0.095(7) 0.037(6) 0.032(5) 0.080(6)
N00P 0.070(6) 0.092(7) 0.079(6) 0.032(6) 0.037(5) 0.024(6)
N00Q 0.073(6) 0.104(7) 0.101(7) 0.021(6) 0.045(6) 0.048(6)
N00R 0.072(6) 0.084(7) 0.125(8) 0.023(6) 0.052(6) 0.041(6)
N00S 0.090(7) 0.114(9) 0.103(8) 0.012(8) 0.058(6) 0.019(7)
N00T 0.074(7) 0.103(8) 0.097(8) 0.015(7) 0.029(6) 0.041(5)
N00U 0.063(6) 0.115(7) 0.093(7) 0.042(6) 0.046(5) 0.052(6)
N00V 0.081(6) 0.100(8) 0.074(6) 0.040(6) 0.021(5) 0.016(6)
O00W 0.092(6) 0.174(7) 0.084(6) 0.042(5) 0.041(5) 0.055(5)
O00X 0.108(6) 0.129(5) 0.133(6) 0.057(5) 0.062(4) 0.036(5)
O00Y 0.140(7) 0.132(7) 0.115(7) 0.027(5) 0.045(6) 0.058(6)
N00Z 0.074(6) 0.086(6) 0.084(7) 0.018(6) 0.035(5) 0.025(5)
N010 0.076(7) 0.096(8) 0.106(8) 0.021(6) 0.038(6) 0.028(5)
N011 0.080(7) 0.082(8) 0.130(9) 0.008(7) 0.060(7) 0.016(5)
N012 0.070(6) 0.094(7) 0.118(7) 0.042(6) 0.047(6) 0.041(6)
N013 0.104(7) 0.104(7) 0.098(7) 0.049(6) 0.047(6) 0.065(6)
O014 0.125(7) 0.134(7) 0.127(7) 0.067(6) 0.038(6) 0.056(5)
N015 0.087(7) 0.086(7) 0.105(8) 0.046(7) 0.038(6) 0.027(5)
O016 0.156(7) 0.102(6) 0.144(8) 0.047(6) 0.044(6) 0.074(6)
O017 0.102(6) 0.166(8) 0.139(7) 0.084(6) 0.057(5) 0.064(5)
O018 0.117(7) 0.095(6) 0.182(9) 0.028(6) 0.038(6) 0.050(5)
O019 0.075(6) 0.177(8) 0.101(6) 0.025(6) 0.037(5) 0.004(5)
N01A 0.087(7) 0.083(8) 0.116(9) 0.025(7) 0.017(6) 0.029(6)
N01B 0.104(8) 0.109(8) 0.107(8) 0.058(7) 0.043(6) 0.017(7)
N01C 0.113(8) 0.090(7) 0.083(8) 0.021(7) 0.024(6) 0.045(6)
O01D 0.117(7) 0.143(8) 0.198(9) 0.005(6) 0.092(7) 0.046(6)
O01E 0.173(9) 0.139(7) 0.138(7) 0.040(6) 0.084(6) 0.064(6)
N01F 0.121(8) 0.084(7) 0.138(9) 0.026(6) 0.077(7) 0.043(6)
O01G 0.150(8) 0.165(8) 0.117(7) 0.081(6) 0.057(6) 0.046(6)
O01H 0.156(8) 0.112(7) 0.143(7) 0.063(6) 0.042(6) 0.026(6)
N01I 0.090(9) 0.171(18) 0.157(15) 0.106(13) 0.029(9) 0.004(10)
N01J 0.120(8) 0.112(8) 0.074(8) 0.013(7) 0.030(6) 0.037(6)
O01K 0.131(7) 0.125(7) 0.171(8) 0.062(6) 0.073(6) 0.042(6)
O01L 0.108(7) 0.139(8) 0.166(8) 0.072(7) 0.021(6) 0.010(6)
C01M 0.081(9) 0.114(10) 0.058(8) 0.027(7) 0.028(7) 0.044(8)
C01N 0.066(8) 0.081(11) 0.136(12) 0.013(9) 0.054(8) 0.028(8)
N01O 0.074(7) 0.096(9) 0.120(9) 0.011(7) 0.049(6) 0.004(6)
C01P 0.054(7) 0.109(10) 0.086(9) 0.034(8) 0.033(7) 0.035(7)
O01Q 0.146(8) 0.150(8) 0.123(8) 0.002(6) 0.057(6) 0.002(6)
C01R 0.098(9) 0.072(8) 0.094(9) 0.012(7) 0.045(7) 0.046(7)
O01S 0.162(7) 0.122(6) 0.139(6) 0.067(5) 0.018(5) 0.031(5)
C01T 0.067(8) 0.066(8) 0.126(10) 0.060(8) 0.041(7) 0.037(6)
C01U 0.081(8) 0.068(9) 0.085(9) 0.008(7) 0.029(7) 0.026(7)
N01V 0.064(8) 0.159(9) 0.137(10) 0.065(8) 0.058(8) 0.041(7)
N01W 0.126(9) 0.127(10) 0.120(9) 0.043(8) 0.066(7) 0.049(7)
O01X 0.173(10) 0.184(11) 0.196(11) 0.088(9) 0.088(8) 0.091(9)
N01Y 0.091(8) 0.101(9) 0.129(10) 0.015(8) 0.021(7) 0.001(7)
O01Z 0.144(7) 0.159(8) 0.159(8) 0.070(6) 0.083(6) 0.087(6)
C020 0.068(8) 0.067(8) 0.093(10) 0.022(7) 0.009(8) 0.017(7)
C021 0.071(8) 0.122(10) 0.081(8) 0.050(7) 0.036(6) 0.036(7)
C022 0.090(9) 0.118(13) 0.081(10) 0.029(9) 0.035(7) 0.041(8)
N023 0.126(9) 0.090(8) 0.092(8) 0.002(7) -0.001(7) 0.037(8)
C024 0.073(8) 0.109(10) 0.086(10) 0.045(8) 0.042(7) 0.041(7)
C025 0.062(8) 0.097(9) 0.093(10) 0.048(8) 0.019(7) 0.031(7)
C026 0.063(8) 0.085(9) 0.107(10) 0.023(8) 0.013(8) 0.024(7)
O027 0.193(9) 0.144(8) 0.099(7) 0.009(6) 0.040(6) 0.047(7)
C028 0.087(10) 0.115(11) 0.097(11) 0.009(9) 0.034(8) 0.015(8)
C029 0.080(8) 0.101(9) 0.074(8) 0.030(7) 0.044(6) 0.022(7)
C02A 0.094(10) 0.088(10) 0.109(12) 0.037(9) 0.015(9) 0.024(8)
C02B 0.078(8) 0.130(11) 0.058(8) 0.030(7) 0.037(7) 0.036(8)
C02C 0.055(8) 0.105(10) 0.112(12) 0.011(9) 0.029(8) 0.027(7)
C02D 0.090(9) 0.094(10) 0.099(10) 0.034(8) 0.050(8) 0.028(8)
C02E 0.099(9) 0.087(8) 0.105(9) 0.048(8) 0.036(8) 0.041(7)
C02F 0.084(9) 0.104(10) 0.083(9) 0.016(8) 0.043(7) 0.032(7)
C02G 0.079(9) 0.099(11) 0.085(10) 0.012(9) 0.026(8) 0.015(8)
C02H 0.073(7) 0.093(8) 0.092(8) 0.040(8) 0.038(7) 0.043(6)
C02I 0.060(7) 0.092(10) 0.080(9) 0.030(8) 0.035(7) 0.014(7)
C02J 0.082(9) 0.135(11) 0.056(8) 0.041(8) 0.007(7) 0.025(8)
O02K 0.126(8) 0.140(8) 0.167(9) 0.056(6) -0.004(7) 0.026(7)
C02L 0.069(9) 0.156(12) 0.056(9) 0.030(9) 0.002(7) 0.038(9)
C02M 0.126(12) 0.127(12) 0.052(10) -0.004(9) 0.039(9) 0.005(10)
C02N 0.082(8) 0.069(9) 0.088(9) 0.029(7) 0.039(7) 0.038(7)
C02O 0.091(9) 0.094(10) 0.078(9) 0.008(8) 0.023(7) 0.045(8)
C02P 0.102(10) 0.095(12) 0.143(14) 0.038(10) 0.053(10) 0.016(9)
C02Q 0.068(9) 0.133(14) 0.131(14) 0.029(12) 0.035(9) 0.025(9)
C02R 0.097(10) 0.095(12) 0.098(13) -0.023(10) 0.023(9) 0.037(9)
C02S 0.103(9) 0.060(8) 0.119(11) 0.017(8) 0.056(8) 0.044(7)
C02T 0.094(9) 0.098(9) 0.069(8) 0.039(7) 0.024(7) 0.047(8)
C02U 0.109(11) 0.094(11) 0.121(11) 0.016(9) 0.062(9) 0.037(9)
C02V 0.085(9) 0.083(9) 0.105(12) 0.037(9) 0.023(8) 0.053(7)
C02W 0.069(8) 0.074(9) 0.111(13) 0.021(9) 0.012(8) 0.011(7)
C02X 0.075(8) 0.095(9) 0.079(8) 0.027(8) 0.019(6) 0.010(7)
C02Y 0.058(8) 0.096(11) 0.109(11) -0.007(9) 0.023(8) 0.013(8)
C02Z 0.073(8) 0.097(11) 0.098(10) 0.035(8) 0.027(7) 0.035(7)
C030 0.089(8) 0.102(10) 0.089(8) 0.017(8) 0.066(7) 0.023(7)
C031 0.087(9) 0.107(11) 0.105(11) 0.038(10) 0.049(8) 0.053(8)
C032 0.091(9) 0.069(9) 0.091(10) 0.012(7) 0.019(7) 0.029(7)
C033 0.080(8) 0.071(8) 0.124(10) 0.033(8) 0.037(8) 0.021(6)
C034 0.098(10) 0.081(10) 0.123(13) 0.050(10) -0.016(10) 0.033(8)
C035 0.082(8) 0.080(9) 0.109(10) 0.033(8) 0.048(8) 0.029(7)
C036 0.103(9) 0.095(10) 0.113(10) 0.050(9) 0.034(8) 0.013(8)
C037 0.062(9) 0.122(13) 0.095(12) 0.006(10) 0.025(8) 0.015(9)
C038 0.094(9) 0.080(11) 0.083(10) 0.025(9) 0.007(7) 0.005(8)
C039 0.088(9) 0.144(13) 0.101(11) 0.037(11) 0.043(9) 0.015(8)
C03A 0.069(9) 0.119(13) 0.097(12) -0.010(11) 0.044(8) -0.007(9)
C03B 0.101(11) 0.153(15) 0.097(12) 0.073(11) 0.031(9) 0.015(10)
C03C 0.121(11) 0.098(12) 0.101(10) 0.047(8) 0.065(9) 0.026(9)
C03D 0.096(9) 0.080(11) 0.088(10) 0.013(10) 0.036(8) 0.007(8)
C03E 0.042(7) 0.154(13) 0.095(10) 0.016(10) 0.045(7) 0.003(8)
C03F 0.075(8) 0.106(10) 0.068(9) 0.036(8) 0.012(7) 0.010(7)
C03G 0.092(10) 0.104(10) 0.099(11) 0.041(8) 0.042(8) 0.031(8)
C03H 0.118(11) 0.132(15) 0.116(14) 0.072(13) -0.005(11) 0.037(10)
C03I 0.072(10) 0.110(12) 0.095(12) 0.046(11) -0.007(9) -0.030(9)
C03J 0.084(9) 0.131(11) 0.094(10) 0.041(9) 0.043(8) 0.040(8)
C03K 0.059(8) 0.127(14) 0.106(12) 0.016(11) 0.007(8) 0.011(8)
C03L 0.063(8) 0.109(11) 0.124(11) 0.048(9) 0.029(8) 0.018(8)
C03M 0.113(9) 0.095(7) 0.091(9) 0.040(6) -0.011(7) -0.005(5)
C03N 0.083(9) 0.084(10) 0.120(11) 0.040(9) 0.024(8) 0.022(8)
C03O 0.082(9) 0.072(9) 0.140(14) 0.027(9) 0.017(10) 0.012(7)
C03P 0.086(9) 0.098(12) 0.132(14) 0.014(11) 0.024(9) 0.023(8)
C03Q 0.102(9) 0.104(9) 0.159(10) 0.036(8) 0.081(8) 0.074(8)
C03R 0.054(8) 0.135(10) 0.078(8) 0.040(8) 0.025(6) 0.024(7)
C03S 0.052(7) 0.102(10) 0.100(9) 0.017(9) 0.028(6) 0.013(7)
C03T 0.068(8) 0.055(8) 0.175(14) 0.012(8) 0.051(8) 0.031(7)
C03U 0.068(8) 0.120(13) 0.096(12) 0.041(10) 0.013(8) -0.013(8)
C03V 0.108(10) 0.081(11) 0.088(11) 0.030(9) 0.018(8) 0.038(8)
C03W 0.097(10) 0.146(11) 0.056(8) 0.006(8) 0.025(8) 0.057(8)
C03X 0.077(9) 0.108(10) 0.102(10) 0.030(9) 0.000(7) 0.011(8)
C03Y 0.077(10) 0.126(11) 0.165(13) 0.035(9) -0.069(10) 0.020(9)
C03Z 0.087(9) 0.120(12) 0.167(13) 0.029(11) 0.039(9) 0.031(8)
C040 0.096(9) 0.080(9) 0.110(12) 0.013(9) 0.010(8) 0.024(8)
C041 0.067(8) 0.154(12) 0.069(8) 0.026(8) 0.033(6) 0.032(8)
C042 0.068(8) 0.095(10) 0.079(9) 0.021(7) 0.024(7) 0.006(7)
C043 0.110(10) 0.110(10) 0.087(9) 0.056(8) 0.040(8) 0.039(8)
C044 0.075(8) 0.081(10) 0.103(11) 0.028(9) 0.015(8) -0.002(7)
C045 0.084(9) 0.143(12) 0.097(10) 0.016(10) 0.008(8) 0.030(9)
C046 0.097(11) 0.140(16) 0.127(17) -0.055(14) 0.028(10) 0.025(10)
C047 0.073(9) 0.184(16) 0.118(12) -0.008(11) 0.086(9) -0.011(9)
C048 0.085(8) 0.133(9) 0.113(7) 0.041(7) 0.039(6) 0.023(8)
C049 0.152(12) 0.108(13) 0.090(11) 0.038(9) 0.055(9) 0.063(9)
C04A 0.118(11) 0.084(11) 0.081(9) 0.034(9) 0.013(8) 0.022(9)
C04B 0.094(9) 0.102(12) 0.098(13) -0.002(11) 0.015(9) 0.041(9)
C04C 0.129(11) 0.095(10) 0.104(12) 0.014(10) 0.021(10) 0.035(9)
C04D 0.115(11) 0.095(11) 0.089(11) 0.006(9) 0.028(9) 0.015(9)
C04E 0.072(8) 0.173(13) 0.071(9) 0.021(8) 0.038(7) 0.017(9)
C04F 0.098(10) 0.068(9) 0.111(12) 0.030(10) -0.014(9) 0.014(7)
C04G 0.106(10) 0.113(9) 0.071(8) 0.050(7) 0.037(8) 0.029(8)
C04H 0.102(10) 0.148(13) 0.083(10) 0.047(9) 0.011(8) 0.011(9)
C04I 0.080(9) 0.112(10) 0.109(10) 0.048(8) 0.023(8) 0.014(7)
C04J 0.087(8) 0.146(10) 0.100(9) 0.021(7) 0.023(7) 0.017(7)
C04K 0.136(12) 0.130(11) 0.154(12) 0.068(10) 0.078(10) 0.059(9)
C04L 0.135(11) 0.097(11) 0.109(10) 0.015(8) 0.044(9) 0.050(9)
C04M 0.123(10) 0.132(10) 0.149(11) 0.054(8) 0.091(9) 0.072(9)
C04N 0.102(12) 0.106(11) 0.192(19) -0.002(11) 0.025(11) 0.030(10)
C04O 0.129(12) 0.135(14) 0.057(10) -0.011(10) 0.027(9) 0.022(10)
C04P 0.187(12) 0.154(11) 0.154(11) 0.096(9) 0.064(10) 0.095(10)
C04Q 0.097(10) 0.165(17) 0.083(10) 0.002(11) 0.007(8) 0.067(10)
C04R 0.084(9) 0.111(10) 0.128(11) 0.061(9) 0.038(8) 0.038(7)
C04S 0.083(9) 0.096(10) 0.149(12) 0.047(8) 0.009(9) 0.028(8)
C04T 0.061(10) 0.176(17) 0.103(13) 0.041(13) 0.000(10) -0.032(11)
C04U 0.097(10) 0.081(11) 0.200(16) -0.019(11) 0.069(11) 0.009(8)
C04V 0.105(11) 0.133(13) 0.103(11) 0.016(9) 0.048(9) 0.002(9)
C04W 0.124(11) 0.066(11) 0.121(12) 0.018(9) 0.006(10) 0.042(9)
C04X 0.074(9) 0.166(16) 0.133(13) -0.034(12) 0.036(10) 0.024(9)
C04Y 0.108(12) 0.108(13) 0.124(15) 0.046(11) 0.004(11) 0.013(9)
C04Z 0.088(10) 0.147(15) 0.082(10) 0.027(9) 0.024(8) 0.034(9)
C050 0.076(9) 0.138(12) 0.094(10) 0.036(9) 0.052(8) -0.004(8)
C051 0.161(13) 0.083(9) 0.111(11) 0.019(9) 0.006(10) 0.066(9)
C052 0.098(11) 0.257(19) 0.067(9) 0.030(11) 0.051(9) 0.045(12)
C053 0.108(10) 0.091(9) 0.106(11) 0.010(8) 0.014(8) 0.063(8)
C054 0.099(9) 0.144(11) 0.094(9) 0.004(9) -0.003(7) 0.051(9)
O055 0.193(10) 0.297(14) 0.163(10) 0.109(9) 0.059(8) 0.135(9)
C056 0.138(14) 0.148(14) 0.098(12) -0.040(11) 0.038(10) 0.008(11)
C057 0.126(12) 0.140(11) 0.147(13) 0.049(10) 0.063(10) 0.060(9)
O058 0.184(11) 0.266(13) 0.236(12) 0.003(9) 0.082(9) 0.109(10)
C05A 0.101(9) 0.174(11) 0.115(10) 0.036(8) 0.058(8) 0.086(9)
C05B 0.098(12) 0.155(17) 0.101(14) 0.000(13) 0.031(11) -0.016(12)
C05C 0.150(12) 0.079(10) 0.132(15) -0.003(9) -0.013(11) 0.067(9)
C05D 0.144(12) 0.086(9) 0.188(13) 0.044(8) 0.056(11) 0.044(8)
C05E 0.071(9) 0.100(12) 0.162(14) 0.016(11) 0.061(9) 0.020(8)
C05F 0.078(9) 0.082(10) 0.162(15) 0.052(9) -0.013(9) 0.012(8)
C05G 0.085(10) 0.090(11) 0.190(15) 0.020(10) 0.056(9) 0.002(9)
C05H 0.068(9) 0.161(15) 0.094(10) 0.018(11) 0.037(8) 0.002(9)
C05I 0.220(16) 0.134(13) 0.140(13) 0.084(10) 0.079(11) 0.061(11)
C05J 0.074(9) 0.112(12) 0.143(14) -0.016(11) 0.028(10) 0.001(9)
C05L 0.137(14) 0.066(9) 0.219(15) 0.012(9) 0.043(11) 0.045(10)
C05M 0.144(12) 0.134(11) 0.141(12) -0.015(9) 0.055(10) 0.053(10)
C05N 0.120(11) 0.203(15) 0.103(10) 0.048(10) 0.047(9) 0.010(11)
C05O 0.126(13) 0.087(11) 0.126(14) 0.012(10) 0.020(11) 0.017(9)
C05P 0.085(9) 0.132(11) 0.119(10) 0.018(9) 0.072(8) 0.004(9)
C05Q 0.117(12) 0.109(9) 0.118(10) 0.050(8) 0.066(9) 0.054(10)
C05R 0.080(10) 0.180(14) 0.135(12) 0.001(11) 0.065(9) 0.022(10)
C05T 0.118(11) 0.120(11) 0.129(12) 0.051(10) 0.042(9) 0.034(9)
C05U 0.115(10) 0.232(15) 0.161(12) 0.121(11) 0.097(10) 0.060(9)
C05V 0.098(11) 0.206(15) 0.125(12) 0.014(11) 0.057(9) -0.006(10)
C05W 0.110(10) 0.087(10) 0.161(14) 0.030(9) 0.025(10) 0.037(9)
C05X 0.161(13) 0.117(13) 0.116(11) 0.047(9) 0.055(10) 0.033(10)
C05Y 0.106(10) 0.134(11) 0.155(12) 0.067(10) 0.020(9) 0.066(9)
C05Z 0.213(15) 0.163(14) 0.132(12) 0.085(11) 0.091(11) 0.108(11)
C060 0.131(13) 0.116(11) 0.220(16) 0.009(12) 0.084(13) 0.080(10)
C061 0.187(19) 0.108(13) 0.140(14) 0.014(11) -0.026(13) 0.020(12)
C062 0.125(12) 0.178(14) 0.205(16) 0.060(13) 0.070(12) 0.070(11)
C063 0.223(17) 0.29(2) 0.152(16) 0.127(13) 0.030(13) 0.183(16)
C064 0.078(9) 0.211(14) 0.132(12) -0.043(11) 0.044(9) 0.017(9)
C065 0.132(13) 0.160(13) 0.197(16) 0.041(12) 0.091(13) 0.086(12)
C066 0.240(16) 0.123(10) 0.118(10) -0.004(9) 0.112(11) -0.007(10)
C067 0.169(11) 0.203(9) 0.278(11) 0.160(8) 0.137(9) 0.081(8)
C068 0.125(10) 0.229(14) 0.087(9) 0.018(9) 0.057(8) 0.040(10)
C069 0.175(16) 0.243(18) 0.195(15) 0.033(12) 0.094(12) 0.135(14)
C06A 0.146(13) 0.163(14) 0.173(15) 0.032(9) -0.010(10) -0.014(12)
C06C 0.259(14) 0.118(9) 0.148(8) 0.073(6) 0.040(8) 0.058(8)
C06D 0.120(11) 0.142(11) 0.272(17) 0.093(12) 0.098(11) 0.072(9)
C06E 0.174(12) 0.159(11) 0.130(10) 0.045(8) 0.069(9) 0.065(10)
C06H 0.176(16) 0.198(17) 0.153(14) -0.027(12) 0.049(12) 0.028(14)
C06I 0.123(14) 0.174(15) 0.187(16) 0.033(14) 0.045(13) 0.060(12)
C06J 0.191(14) 0.179(13) 0.092(10) 0.046(9) 0.021(10) 0.074(11)
C06K 0.085(10) 0.110(10) 0.39(2) 0.028(12) 0.113(13) 0.019(8)
C06L 0.138(12) 0.183(11) 0.28(2) -0.035(9) 0.043(13) 0.006(8)
C06M 0.131(11) 0.191(13) 0.211(14) 0.070(11) 0.130(11) 0.065(10)
C06N 0.144(12) 0.274(17) 0.168(13) 0.058(12) 0.112(11) 0.084(12)
C06P 0.28(2) 0.209(17) 0.149(13) -0.043(15) 0.149(15) 0.008(18)
C06Q 0.174(13) 0.134(11) 0.262(16) 0.080(11) 0.117(13) 0.097(10)
C06R 0.108(11) 0.155(13) 0.241(16) 0.044(13) 0.033(10) 0.073(10)
C06S 0.238(16) 0.174(14) 0.197(16) -0.004(17) 0.130(14) 0.059(13)
C06T 0.170(14) 0.231(17) 0.165(13) -0.014(13) 0.086(12) 0.022(15)
O06U 0.183(10) 0.193(10) 0.280(13) -0.048(9) 0.062(10) -0.014(7)
C06X 0.65(4) 0.20(2) 0.25(2) 0.172(17) 0.32(3) 0.29(2)
C06Y 0.248(17) 0.185(15) 0.188(15) -0.025(14) 0.091(13) 0.029(16)
C06Z 0.161(16) 0.191(15) 0.186(15) -0.038(16) 0.087(13) 0.006(15)
C070 0.136(13) 0.151(13) 0.220(18) 0.069(13) 0.040(13) 0.044(10)
C073 0.226(18) 0.219(18) 0.35(2) 0.206(17) 0.091(19) 0.145(15)
C075 0.363(17) 0.366(18) 0.487(19) 0.293(18) 0.336(15) 0.227(14)
C076 0.172(15) 0.201(16) 0.207(17) -0.037(19) 0.085(13) 0.047(14)
C077 0.148(13) 0.219(16) 0.250(18) -0.022(13) 0.057(13) 0.114(12)
C078 0.134(13) 0.183(14) 0.183(16) 0.008(9) 0.000(10) 0.009(13)
C07B 0.141(11) 0.195(14) 0.209(15) 0.090(12) 0.029(11) 0.012(10)
C07D 0.141(13) 0.26(2) 0.68(5) 0.33(3) -0.03(2) 0.002(13)
C07F 0.43(3) 0.146(16) 0.26(2) 0.104(15) 0.21(2) 0.151(17)
C07H 0.122(12) 0.251(15) 0.245(18) -0.087(13) 0.009(12) 0.019(12)
C07K 0.122(13) 0.188(17) 0.33(2) 0.060(17) -0.009(16) 0.035(12)
C07L 0.123(14) 0.232(19) 0.28(2) 0.088(18) -0.035(15) 0.061(13)
C07Q 0.27(2) 0.333(19) 0.128(13) 0.067(12) 0.034(13) 0.039(17)
C07T 0.39(3) 0.251(19) 0.207(17) 0.086(14) 0.154(18) 0.23(2)
C07V 0.187(17) 0.72(5) 0.58(4) 0.51(4) 0.16(2) 0.27(3)
C07W 0.57(4) 0.173(15) 0.204(17) 0.114(13) 0.21(2) 0.22(2)
C080 0.216(16) 0.135(12) 0.36(2) 0.100(13) 0.021(16) 0.044(12)
C081 0.432(18) 0.231(14) 0.166(10) 0.120(9) 0.097(12) 0.203(13)
C2 0.58(4) 0.112(11) 0.25(2) 0.031(13) 0.22(2) 0.002(15)
C7 0.29(2) 0.30(2) 0.28(2) 0.204(18) 0.046(17) 0.141(19)
C16 0.351(16) 0.307(13) 0.431(13) 0.288(11) 0.337(13) 0.200(11)
C18 0.79(4) 0.49(3) 0.271(13) 0.289(16) 0.28(2) 0.49(3)
C0AA 0.51(2) 0.312(14) 0.67(3) 0.324(18) 0.50(3) 0.212(14)
C4 0.47(3) 0.299(16) 0.202(11) 0.071(12) 0.070(14) 0.251(19)

loop_
_atom_type_symbol
_atom_type_description
_atom_type_scat_dispersion_real
_atom_type_scat_dispersion_imag
_atom_type_scat_source
C C 0.0181 0.0091 'International Tables Vol C Tables 4.2.6.8 and 6.1.1.4'
H H 0.0000 0.0000 'International Tables Vol C Tables 4.2.6.8 and 6.1.1.4'
Cl Cl 0.3639 0.7018 'International Tables Vol C Tables 4.2.6.8 and 6.1.1.4'
Fe Fe -1.1336 3.1974 'International Tables Vol C Tables 4.2.6.8 and 6.1.1.4'
N N 0.0311 0.0180 'International Tables Vol C Tables 4.2.6.8 and 6.1.1.4'
O O 0.0492 0.0322 'International Tables Vol C Tables 4.2.6.8 and 6.1.1.4'
S S 0.3331 0.5567 'International Tables Vol C Tables 4.2.6.8 and 6.1.1.4'

loop_
_geom_angle_atom_site_label_1
_geom_angle_atom_site_label_2
_geom_angle_atom_site_label_3
_geom_angle
_geom_angle_site_symmetry_1
_geom_angle_site_symmetry_3
_geom_angle_publ_flag
S003 Fe01 Fe02 57.48(13) . . ?
S004 Fe01 Fe02 56.45(11) . . ?
S004 Fe01 S003 84.81(14) . . ?
C03Y Fe01 Fe02 154.9(4) . . ?
C03Y Fe01 S003 110.2(5) . . ?
C03Y Fe01 S004 103.4(5) . . ?
C03Y Fe01 C04K 102.1(7) . . ?
C03Y Fe01 C05I 94.0(7) . . ?
C04K Fe01 Fe02 98.7(5) . . ?
C04K Fe01 S003 85.7(4) . . ?
C04K Fe01 S004 154.5(5) . . ?
C04K Fe01 C05I 89.7(6) . . ?
C05I Fe01 Fe02 100.0(5) . . ?
C05I Fe01 S003 155.8(5) . . ?
C05I Fe01 S004 89.4(5) . . ?
S003 Fe02 Fe01 56.47(11) . . ?
S004 Fe02 Fe01 56.41(11) . . ?
S004 Fe02 S003 84.18(13) . . ?
C063 Fe02 Fe01 107.2(7) . . ?
C063 Fe02 S003 162.4(7) . . ?
C063 Fe02 S004 91.5(6) . . ?
C069 Fe02 Fe01 102.2(6) . . ?
C069 Fe02 S003 88.9(5) . . ?
C069 Fe02 S004 157.6(6) . . ?
C069 Fe02 C063 88.7(7) . . ?
C06L Fe02 Fe01 153.1(6) . . ?
C06L Fe02 S003 104.2(7) . . ?
C06L Fe02 S004 107.1(6) . . ?
C06L Fe02 C063 93.4(10) . . ?
C06L Fe02 C069 95.3(8) . . ?
Fe01 S003 Fe02 66.05(13) . . ?
C05D S003 Fe01 112.5(4) . . ?
C05D S003 Fe02 110.8(4) . . ?
Fe01 S004 Fe02 67.14(12) . . ?
C057 S004 Fe01 114.5(5) . . ?
C057 S004 Fe02 109.8(4) . . ?
C02G O005 C04M 117.4(9) . . ?
C03N O008 C03Q 117.3(9) . . ?
C02E O009 C04P 117.2(9) . . ?
C025 N00A C020 116.6(9) . . ?
C034 O00E C05Y 118.5(11) . . ?
C01T N00F C032 117.3(9) . . ?
C026 N00G C02T 116.6(9) . . ?
C05E O00H C03Z 120.7(11) . . ?
C028 N00I C02J 131.6(10) . . ?
C03R O00J C05U 114.4(9) . . ?
C03H O00K C054 119.1(12) . . ?
C049 N00M C03K 125.9(11) . . ?
C03J N00N C024 117.8(9) . . ?
C046 O00O C06J 116.2(12) . . ?
C02Z N00P C02N 117.6(9) . . ?
C02M N00Q C020 128.7(10) . . ?
C03E N00R C02Z 131.5(10) . . ?
C02Q N00S C03A 117.1(13) . . ?
C02C N00T C02V 121.0(10) . . ?
C02J N00U C01M 113.8(9) . . ?
C035 N00V C02O 119.1(10) . . ?
C02L O00W C05A 117.4(9) . . ?
C048 O00X C067 117.8(10) . . ?
C022 O00Y C04J 121.5(10) . . ?
C02F N00Z C01U 115.7(9) . . ?
C03L N010 C01N 119.8(11) . . ?
C01N N011 C02Y 119.9(11) . . ?
C03G N012 C025 129.8(9) . . ?
C02D N013 C01T 134.0(9) . . ?
C02A N015 C02W 118.5(10) . . ?
C03P O016 C05Z 122.0(11) . . ?
C03O O018 C05M 113.2(10) . . ?
C04T O019 C064 118.5(12) . . ?
C038 N01A C04A 116.9(11) . . ?
C03U N01B C02Q 125.9(12) . . ?
C044 N01C C03V 116.9(10) . . ?
C02P N01F C044 134.2(11) . . ?
O01L N01I C03I 113.1(16) . . ?
O01X N01I O01L 123.9(17) . . ?
O01X N01I C03I 122.9(15) . . ?
C04O N01J C04B 115.4(11) . . ?
N00U C01M C01P 123.2(11) . . ?
N00U C01M C029 115.9(11) . . ?
C029 C01M C01P 120.7(12) . . ?
N010 C01N C02U 119.4(14) . . ?
N011 C01N N010 116.7(12) . . ?
N011 C01N C02U 123.6(12) . . ?
C05J N01O C03A 115.7(13) . . ?
C01M C01P C02L 120.3(13) . . ?
C01M C01P C041 118.5(11) . . ?
C041 C01P C02L 121.1(12) . . ?
C056 O01Q C06A 128.3(15) . . ?
C02E C01R C032 118.6(10) . . ?
C02E C01R C033 125.1(11) . . ?
C033 C01R C032 116.0(11) . . ?
C03M O01S C06C 117.5(10) . . ?
N00F C01T N013 114.1(9) . . ?
N00F C01T C021 128.0(10) . . ?
N013 C01T C021 117.9(10) . . ?
N00Z C01U C02H 114.8(10) . . ?
C02S C01U N00Z 125.6(10) . . ?
C02S C01U C02H 119.7(11) . . ?
C057 N01V C05D 117.6(11) . . ?
C057 N01V C05Q 118.4(10) . . ?
C05D N01V C05Q 120.0(11) . . ?
C02Y N01W C04Z 129.5(12) . . ?
C05B N01Y C05O 115.8(14) . . ?
N00A C020 N00Q 111.0(11) . . ?
N00A C020 C04E 120.7(10) . . ?
N00Q C020 C04E 127.9(12) . . ?
C02E C021 C01T 117.0(9) . . ?
O00Y C022 C04L 125.2(14) . . ?
O00Y C022 C04Q 116.3(13) . . ?
C04Q C022 C04L 118.5(12) . . ?
C03C N023 C04W 135.5(12) . . ?
N00N C024 C031 123.5(11) . . ?
N00N C024 C03F 118.7(11) . . ?
C03F C024 C031 117.7(12) . . ?
N00A C025 N012 110.6(11) . . ?
C04R C025 N00A 126.9(11) . . ?
C04R C025 N012 122.6(11) . . ?
N00G C026 C02D 116.6(12) . . ?
N00G C026 C04G 124.3(10) . . ?
C04G C026 C02D 119.0(13) . . ?
O00D C028 N00I 124.0(12) . . ?
O00D C028 C03J 123.0(12) . . ?
N00I C028 C03J 113.0(11) . . ?
C01M C029 C02T 122.0(10) . . ?
N015 C02A C03U 120.3(12) . . ?
N015 C02A C04H 127.0(13) . . ?
C04H C02A C03U 112.7(14) . . ?
C02T C02B C03R 116.7(11) . . ?
C041 C02B C02T 119.7(11) . . ?
C041 C02B C03R 123.6(11) . . ?
N00T C02C C02M 122.6(12) . . ?
N00T C02C C045 122.7(12) . . ?
C02M C02C C045 114.7(14) . . ?
O00B C02D N013 125.4(10) . . ?
O00B C02D C026 123.4(11) . . ?
N013 C02D C026 111.0(11) . . ?
O009 C02E C01R 112.1(11) . . ?
C021 C02E O009 128.2(11) . . ?
C021 C02E C01R 119.6(9) . . ?
N00Z C02F C03E 112.4(11) . . ?
N00Z C02F C03T 121.7(11) . . ?
C03T C02F C03E 125.8(13) . . ?
O005 C02G C02I 115.3(12) . . ?
O005 C02G C030 124.4(11) . . ?
C030 C02G C02I 120.3(11) . . ?
C032 C02H C01U 118.7(10) . . ?
C02G C02I C02N 117.0(12) . . ?
C03S C02I C02G 124.0(11) . . ?
C03S C02I C02N 118.9(11) . . ?
N00U C02J N00I 110.6(11) . . ?
N00U C02J C03W 129.3(10) . . ?
C03W C02J N00I 119.9(13) . . ?
O00W C02L C01P 116.8(12) . . ?
O00W C02L C03W 126.7(12) . . ?
C03W C02L C01P 116.5(12) . . ?
O007 C02M N00Q 123.7(13) . . ?
O007 C02M C02C 123.7(15) . . ?
N00Q C02M C02C 112.6(10) . . ?
N00P C02N C02I 122.8(11) . . ?
N00P C02N C02X 118.4(11) . . ?
C02X C02N C02I 118.7(11) . . ?
N00V C02O C042 119.3(12) . . ?
C02X C02O N00V 119.3(12) . . ?
C02X C02O C042 121.3(10) . . ?
N01F C02P C035 117.2(13) . . ?
O01K C02P N01F 121.7(13) . . ?
O01K C02P C035 120.9(14) . . ?
N00S C02Q N01B 109.8(15) . . ?
N00S C02Q C050 127.7(14) . . ?
C050 C02Q N01B 122.5(17) . . ?
C04B C02R C03H 115.1(16) . . ?
C04C C02R C03H 123.6(17) . . ?
C04C C02R C04B 121.3(13) . . ?
C01U C02S C033 123.0(11) . . ?
C01U C02S C03N 116.9(12) . . ?
C033 C02S C03N 120.1(12) . . ?
N00G C02T C029 117.9(11) . . ?
N00G C02T C02B 124.3(10) . . ?
C02B C02T C029 117.7(11) . . ?
C01N C02U C04U 116.1(14) . . ?
C05E C02U C01N 122.6(14) . . ?
C05E C02U C04U 121.3(14) . . ?
N00T C02V C03B 122.5(13) . . ?
N00T C02V C03K 119.9(13) . . ?
C03K C02V C03B 117.6(14) . . ?
N015 C02W C03F 119.6(12) . . ?
N015 C02W C04D 119.7(12) . . ?
C03F C02W C04D 120.6(12) . . ?
C02N C02X C02O 120.8(10) . . ?
N011 C02Y N01W 116.9(13) . . ?
N011 C02Y C05G 121.2(14) . . ?
N01W C02Y C05G 121.6(14) . . ?
N00P C02Z N00R 112.9(11) . . ?
N00P C02Z C030 126.1(11) . . ?
N00R C02Z C030 120.7(12) . . ?
C02G C030 C02Z 116.0(11) . . ?
C034 C031 C024 115.8(12) . . ?
C04F C031 C024 122.5(12) . . ?
C04F C031 C034 121.6(14) . . ?
N00F C032 C01R 119.5(10) . . ?
N00F C032 C02H 118.9(10) . . ?
C02H C032 C01R 121.6(11) . . ?
C02S C033 C01R 120.9(10) . . ?
O00E C034 C031 116.5(14) . . ?
O00E C034 C053 120.6(16) . . ?
C053 C034 C031 122.9(12) . . ?
N00V C035 C02P 118.6(12) . . ?
N00V C035 C04I 124.2(11) . . ?
C04I C035 C02P 117.3(13) . . ?
C03P C036 C044 115.3(11) . . ?
C04T C037 C03A 117.0(16) . . ?
C05H C037 C03A 121.2(14) . . ?
C05H C037 C04T 121.5(16) . . ?
N01A C038 C049 116.0(14) . . ?
N01A C038 C04L 124.7(11) . . ?
C04L C038 C049 119.3(14) . . ?
C03B C039 C05F 119.7(14) . . ?
N00S C03A N01O 118.6(15) . . ?
N00S C03A C037 118.2(16) . . ?
N01O C03A C037 123.2(15) . . ?
C02V C03B C03O 115.7(14) . . ?
C039 C03B C02V 123.9(14) . . ?
C039 C03B C03O 120.4(16) . . ?
O01H C03C N023 123.9(13) . . ?
O01H C03C C05O 121.3(14) . . ?
N023 C03C C05O 114.5(14) . . ?
C03P C03D C03V 118.8(14) . . ?
C03P C03D C04C 121.6(15) . . ?
C04C C03D C03V 119.4(13) . . ?
O00C C03E N00R 123.2(12) . . ?
O00C C03E C02F 116.9(14) . . ?
N00R C03E C02F 119.8(10) . . ?
C024 C03F C02W 119.3(11) . . ?
C024 C03F C05Q 119.4(11) . . ?
C02W C03F C05Q 121.1(11) . . ?
N012 C03G C03L 111.9(11) . . ?
O017 C03G N012 127.0(11) . . ?
O017 C03G C03L 121.0(12) . . ?
O00K C03H C02R 114.4(16) . . ?
C05C C03H O00K 123.1(18) . . ?
C05C C03H C02R 121.9(14) . . ?
N01I C03I C05B 120.6(16) . . ?
C04N C03I N01I 123.6(17) . . ?
C04N C03I C05B 115.8(16) . . ?
N00N C03J C028 118.4(12) . . ?
N00N C03J C053 123.2(11) . . ?
C053 C03J C028 118.4(13) . . ?
C02V C03K N00M 115.1(14) . . ?
C03X C03K N00M 124.0(14) . . ?
C03X C03K C02V 120.4(13) . . ?
N010 C03L C03G 117.3(12) . . ?
N010 C03L C04S 122.4(11) . . ?
C04S C03L C03G 120.1(14) . . ?
C04D C03M O01S 111.3(13) . . ?
C04H C03M O01S 129.1(14) . . ?
C04H C03M C04D 119.3(12) . . ?
O008 C03N C02S 116.7(12) . . ?
O008 C03N C03T 125.8(12) . . ?
C03T C03N C02S 117.4(11) . . ?
C03B C03O O018 114.0(14) . . ?
C045 C03O O018 123.1(14) . . ?
C045 C03O C03B 122.8(12) . . ?
O016 C03P C036 118.5(15) . . ?
C03D C03P O016 120.9(14) . . ?
C03D C03P C036 120.7(13) . . ?
O008 C03Q C060 103.7(8) . . ?
O00J C03R C02B 113.9(11) . . ?
O00J C03R C04G 127.9(12) . . ?
C04G C03R C02B 118.2(10) . . ?
C02I C03S C042 124.3(10) . . ?
C03N C03T C02F 122.6(11) . . ?
N01B C03U C02A 110.4(12) . . ?
O01G C03U N01B 130.6(14) . . ?
O01G C03U C02A 119.1(15) . . ?
N01C C03V C03D 123.7(14) . . ?
N01C C03V C040 118.0(13) . . ?
C040 C03V C03D 118.4(13) . . ?
C02L C03W C02J 116.6(11) . . ?
C03K C03X C05F 117.1(12) . . ?
O02K C03Y Fe01 175.2(14) . . ?
O00H C03Z C05L 107.5(11) . . ?
C04B C040 C03V 121.7(12) . . ?
C02B C041 C01P 121.4(10) . . ?
C02O C042 C048 120.0(12) . . ?
C03S C042 C02O 115.8(10) . . ?
C03S C042 C048 124.2(12) . . ?
C04E C043 C04R 116.9(10) . . ?
N01C C044 N01F 116.8(11) . . ?
N01C C044 C036 124.5(12) . . ?
N01F C044 C036 118.7(13) . . ?
C03O C045 C02C 114.9(12) . . ?
O00O C046 C04O 119.5(13) . . ?
O027 C046 O00O 119.3(19) . . ?
O027 C046 C04O 121.1(18) . . ?
C04T C047 C05J 117.1(15) . . ?
O00X C048 C042 115.0(12) . . ?
O00X C048 C04I 128.0(13) . . ?
C04I C048 C042 116.8(11) . . ?
N00M C049 C038 110.2(12) . . ?
O014 C049 N00M 127.2(13) . . ?
O014 C049 C038 122.5(13) . . ?
N01A C04A C04Q 121.4(13) . . ?
N01A C04A C04W 116.5(15) . . ?
C04W C04A C04Q 122.1(16) . . ?
N01J C04B C02R 124.0(14) . . ?
C040 C04B N01J 118.2(16) . . ?
C040 C04B C02R 117.7(15) . . ?
C02R C04C C03D 121.5(12) . . ?
C03M C04D C02W 118.2(14) . . ?
C04F C04D C02W 118.7(12) . . ?
C04F C04D C03M 123.1(15) . . ?
C043 C04E C020 121.5(11) . . ?
C031 C04F C04D 120.8(12) . . ?
C03R C04G C026 119.8(10) . . ?
C02A C04H C03M 117.1(12) . . ?
C048 C04I C035 120.6(11) . . ?
O00Y C04J C066 109.1(10) . . ?
O01E C04K Fe01 172.7(12) . . ?
C022 C04L C038 118.3(11) . . ?
O005 C04M C05P 105.1(8) . . ?
C03I C04N C04X 123.8(15) . . ?
N01J C04O C046 114.9(15) . . ?
N01J C04O C05C 126.4(13) . . ?
C05C C04O C046 118.7(17) . . ?
O009 C04P C073 102.5(10) . . ?
C022 C04Q C04A 119.9(14) . . ?
C022 C04Q C05W 125.1(15) . . ?
C04A C04Q C05W 115.0(16) . . ?
C025 C04R C043 117.4(10) . . ?
C05E C04S C03L 117.7(12) . . ?
O019 C04T C037 117.8(15) . . ?
O019 C04T C047 123.2(18) . . ?
C047 C04T C037 118.9(16) . . ?
C05G C04U C02U 120.7(13) . . ?
C05O C04V C056 115.6(15) . . ?
C04A C04W N023 121.5(13) . . ?
C05X C04W N023 118.5(15) . . ?
C05X C04W C04A 119.7(15) . . ?
C061 C04X C04N 119.7(15) . . ?
C056 C04Y C061 116(2) . . ?
C05B C04Y C056 123.1(19) . . ?
C05B C04Y C061 120.3(17) . . ?
O01D C04Z N01W 125.3(14) . . ?
O01D C04Z C05J 122.9(13) . . ?
N01W C04Z C05J 111.7(14) . . ?
C05H C050 C02Q 117.1(13) . . ?
C054 C051 C06D 103.9(10) . . ?
C054 C051 C070 108.9(10) . . ?
C070 C051 C06D 110.8(12) . . ?
C05V C052 C064 111.8(11) . . ?
C05V C052 C068 115.9(12) . . ?
C064 C052 C068 103.3(11) . . ?
C034 C053 C03J 116.8(11) . . ?
C051 C054 O00K 105.7(9) . . ?
O01Q C056 C04V 119(2) . . ?
O01Q C056 C04Y 122(2) . . ?
C04V C056 C04Y 118.0(16) . . ?
N01V C057 S004 117.8(9) . . ?
O00W C05A C05R 107.1(9) . . ?
N01Y C05B C03I 120.5(17) . . ?
N01Y C05B C04Y 119.2(19) . . ?
C04Y C05B C03I 120.3(18) . . ?
C03H C05C C04O 116.9(14) . . ?
N01V C05D S003 115.9(8) . . ?
O00H C05E C02U 118.9(14) . . ?
O00H C05E C04S 123.5(16) . . ?
C04S C05E C02U 117.6(13) . . ?
C039 C05F C03X 121.3(12) . . ?
C04U C05G C02Y 118.3(14) . . ?
C050 C05H C037 118.7(13) . . ?
O01Z C05I Fe01 175.6(14) . . ?
N01O C05J C047 127.9(15) . . ?
N01O C05J C04Z 115.7(15) . . ?
C047 C05J C04Z 116.4(16) . . ?
C03Z C05L C06K 109.5(10) . . ?
C03Z C05L C06R 105.3(12) . . ?
C06K C05L C06R 108.7(12) . . ?
O018 C05M C065 98.7(10) . . ?
N01Y C05O C03C 112.9(17) . . ?
C04V C05O N01Y 127.8(14) . . ?
C04V C05O C03C 119.1(16) . . ?
C04M C05P C05N 110.5(10) . . ?
C04M C05P C06M 105.6(9) . . ?
C06M C05P C05N 110.4(10) . . ?
N01V C05Q C03F 108.3(9) . . ?
C05A C05R C06N 106.0(11) . . ?
C06H C05R C05A 108.3(12) . . ?
C06H C05R C06N 108.2(11) . . ?
C05W C05T C05X 122.9(13) . . ?
C07D C05U O00J 115.3(15) . . ?
C05T C05W C04Q 120.3(13) . . ?
C05T C05X C04W 119.8(13) . . ?
O00E C05Y C06I 108.1(10) . . ?
O016 C05Z C06X 108.6(11) . . ?
C062 C060 C03Q 109.6(11) . . ?
C062 C060 C06Q 111.9(12) . . ?
C06Q C060 C03Q 102.9(11) . . ?
C04X C061 C04Y 119.8(17) . . ?
O055 C063 Fe02 162.6(19) . . ?
O019 C064 C052 106.4(11) . . ?
C077 C065 C05M 103.8(12) . . ?
C077 C065 C07K 115.0(13) . . ?
C07K C065 C05M 109.2(12) . . ?
C04J C066 C06E 103.6(11) . . ?
C2 C066 C04J 112.6(13) . . ?
C2 C066 C06E 119.0(13) . . ?
O00X C067 C16 104.8(10) . . ?
O058 C069 Fe02 174.5(17) . . ?
C078 C06A O01Q 109.1(16) . . ?
O01S C06C C081 103.2(11) . . ?
C07L C06I C05Y 107.7(13) . . ?
C07L C06I C07T 116.6(15) . . ?
C07T C06I C05Y 109.1(13) . . ?
O06U C06L Fe02 174.8(19) . . ?
C06S C06P Cl00 130(2) . . ?
C06S C06P C06Y 110.2(16) . . ?
C06Y C06P Cl00 120(2) . . ?
C06T C06S C06P 128(2) . . ?
C06Z C06T C06S 121(2) . . ?
C05Z C06X C07W 109.7(14) . . ?
C07F C06X C05Z 126(2) . . ?
C07F C06X C07W 120.8(17) . . ?
C076 C06Y C06P 119(2) . . ?
C06T C06Z C076 115(2) . . ?
C07V C073 C04P 114.2(19) . . ?
C07V C073 C7 122.1(19) . . ?
C7 C073 C04P 97.2(14) . . ?
C06Z C076 C06Y 126(2) . . ?
C06A C078 C07H 116.8(17) . . ?
C06A C078 C07Q 101.2(16) . . ?
C07H C078 C07Q 102.1(14) . . ?
C05U C07D C07B 128.5(18) . . ?
C05U C07D C080 117.2(19) . . ?
C080 C07D C07B 107.4(15) . . ?
C06C C081 C18 98.6(13) . . ?
C4 C081 C06C 112.8(17) . . ?
C4 C081 C18 118.6(18) . . ?
C075 C16 C067 108.4(16) . . ?
C075 C16 C0AA 92.9(17) . . ?
C0AA C16 C067 91.3(12) . . ?

loop_
_geom_bond_atom_site_label_1
_geom_bond_atom_site_label_2
_geom_bond_distance
_geom_bond_site_symmetry_2
_geom_bond_publ_flag
Fe01 Fe02 2.455(3) . ?
Fe01 S003 2.239(4) . ?
Fe01 S004 2.219(4) . ?
Fe01 C03Y 1.704(14) . ?
Fe01 C04K 1.769(14) . ?
Fe01 C05I 1.774(13) . ?
Fe02 S003 2.265(4) . ?
Fe02 S004 2.220(4) . ?
Fe02 C063 1.829(14) . ?
Fe02 C069 1.765(14) . ?
Fe02 C06L 1.69(2) . ?
S003 C05D 1.929(10) . ?
S004 C057 1.857(11) . ?
O005 C02G 1.350(12) . ?
O005 C04M 1.446(10) . ?
Cl00 C06P 1.660(16) . ?
O007 C02M 1.201(10) . ?
O008 C03N 1.320(12) . ?
O008 C03Q 1.494(10) . ?
O009 C02E 1.362(11) . ?
O009 C04P 1.457(11) . ?
N00A C020 1.342(11) . ?
N00A C025 1.335(11) . ?
O00B C02D 1.215(11) . ?
O00C C03E 1.283(10) . ?
O00D C028 1.217(11) . ?
O00E C034 1.348(12) . ?
O00E C05Y 1.418(12) . ?
N00F C01T 1.269(10) . ?
N00F C032 1.388(11) . ?
N00G C026 1.290(11) . ?
N00G C02T 1.374(11) . ?
O00H C03Z 1.436(12) . ?
O00H C05E 1.325(13) . ?
N00I C028 1.377(12) . ?
N00I C02J 1.454(11) . ?
O00J C03R 1.325(11) . ?
O00J C05U 1.436(13) . ?
O00K C03H 1.328(13) . ?
O00K C054 1.510(11) . ?
N00M C03K 1.467(14) . ?
N00M C049 1.305(12) . ?
N00N C024 1.362(11) . ?
N00N C03J 1.315(11) . ?
O00O C046 1.303(17) . ?
O00O C06J 1.452(12) . ?
N00P C02N 1.322(11) . ?
N00P C02Z 1.311(11) . ?
N00Q C020 1.410(11) . ?
N00Q C02M 1.371(13) . ?
N00R C02Z 1.381(11) . ?
N00R C03E 1.341(13) . ?
N00S C02Q 1.303(13) . ?
N00S C03A 1.323(13) . ?
N00T C02C 1.289(12) . ?
N00T C02V 1.350(12) . ?
N00U C01M 1.361(11) . ?
N00U C02J 1.302(12) . ?
N00V C02O 1.405(11) . ?
N00V C035 1.295(11) . ?
O00W C02L 1.305(12) . ?
O00W C05A 1.472(10) . ?
O00X C048 1.339(12) . ?
O00X C067 1.471(12) . ?
O00Y C022 1.305(12) . ?
O00Y C04J 1.453(11) . ?
N00Z C01U 1.393(11) . ?
N00Z C02F 1.343(11) . ?
N010 C01N 1.354(12) . ?
N010 C03L 1.328(11) . ?
N011 C01N 1.321(12) . ?
N011 C02Y 1.330(13) . ?
N012 C025 1.413(12) . ?
N012 C03G 1.318(12) . ?
N013 C01T 1.402(11) . ?
N013 C02D 1.351(11) . ?
O014 C049 1.199(12) . ?
N015 C02A 1.308(13) . ?
N015 C02W 1.388(12) . ?
O016 C03P 1.390(13) . ?
O016 C05Z 1.437(11) . ?
O017 C03G 1.229(11) . ?
O018 C03O 1.432(12) . ?
O018 C05M 1.499(12) . ?
O019 C04T 1.351(15) . ?
O019 C064 1.469(12) . ?
N01A C038 1.327(12) . ?
N01A C04A 1.346(13) . ?
N01B C02Q 1.455(14) . ?
N01B C03U 1.350(13) . ?
N01C C03V 1.350(12) . ?
N01C C044 1.291(12) . ?
O01D C04Z 1.216(13) . ?
O01E C04K 1.181(11) . ?
N01F C02P 1.295(13) . ?
N01F C044 1.429(13) . ?
O01G C03U 1.203(12) . ?
O01H C03C 1.203(12) . ?
N01I O01L 1.236(12) . ?
N01I O01X 1.201(15) . ?
N01I C03I 1.390(18) . ?
N01J C04B 1.383(13) . ?
N01J C04O 1.277(14) . ?
O01K C02P 1.281(12) . ?
C01M C01P 1.377(12) . ?
C01M C029 1.367(12) . ?
C01N C02U 1.393(14) . ?
N01O C03A 1.336(14) . ?
N01O C05J 1.328(14) . ?
C01P C02L 1.441(13) . ?
C01P C041 1.405(12) . ?
O01Q C056 1.316(15) . ?
O01Q C06A 1.454(15) . ?
C01R C02E 1.405(12) . ?
C01R C032 1.464(12) . ?
C01R C033 1.410(12) . ?
O01S C03M 1.438(12) . ?
O01S C06C 1.451(12) . ?
C01T C021 1.417(11) . ?
C01U C02H 1.413(11) . ?
C01U C02S 1.368(12) . ?
N01V C057 1.354(12) . ?
N01V C05D 1.403(12) . ?
N01V C05Q 1.490(12) . ?
N01W C02Y 1.354(13) . ?
N01W C04Z 1.385(13) . ?
N01Y C05B 1.359(15) . ?
N01Y C05O 1.364(14) . ?
O01Z C05I 1.142(11) . ?
C020 C04E 1.426(13) . ?
C021 C02E 1.357(12) . ?
C022 C04L 1.382(14) . ?
C022 C04Q 1.357(15) . ?
N023 C03C 1.309(12) . ?
N023 C04W 1.442(14) . ?
C024 C031 1.427(13) . ?
C024 C03F 1.387(12) . ?
C025 C04R 1.329(12) . ?
C026 C02D 1.498(13) . ?
C026 C04G 1.443(12) . ?
O027 C046 1.222(12) . ?
C028 C03J 1.501(14) . ?
C029 C02T 1.408(12) . ?
C02A C03U 1.519(15) . ?
C02A C04H 1.360(13) . ?
C02B C02T 1.402(12) . ?
C02B C03R 1.457(12) . ?
C02B C041 1.388(12) . ?
C02C C02M 1.475(15) . ?
C02C C045 1.485(14) . ?
C02F C03E 1.453(13) . ?
C02F C03T 1.433(13) . ?
C02G C02I 1.414(13) . ?
C02G C030 1.375(12) . ?
C02H C032 1.412(12) . ?
C02I C02N 1.450(12) . ?
C02I C03S 1.350(12) . ?
C02J C03W 1.408(13) . ?
O02K C03Y 1.186(12) . ?
C02L C03W 1.368(13) . ?
C02N C02X 1.364(12) . ?
C02O C02X 1.403(12) . ?
C02O C042 1.421(12) . ?
C02P C035 1.430(14) . ?
C02Q C050 1.397(15) . ?
C02R C03H 1.428(17) . ?
C02R C04B 1.423(15) . ?
C02R C04C 1.336(15) . ?
C02S C033 1.386(12) . ?
C02S C03N 1.477(13) . ?
C02U C04U 1.420(15) . ?
C02U C05E 1.391(14) . ?
C02V C03B 1.415(15) . ?
C02V C03K 1.401(14) . ?
C02W C03F 1.404(13) . ?
C02W C04D 1.434(14) . ?
C02Y C05G 1.420(14) . ?
C02Z C030 1.430(12) . ?
C031 C034 1.391(15) . ?
C031 C04F 1.353(14) . ?
C034 C053 1.350(14) . ?
C035 C04I 1.386(12) . ?
C036 C03P 1.390(14) . ?
C036 C044 1.476(13) . ?
C037 C03A 1.450(16) . ?
C037 C04T 1.444(18) . ?
C037 C05H 1.380(14) . ?
C038 C049 1.531(15) . ?
C038 C04L 1.392(13) . ?
C039 C03B 1.318(14) . ?
C039 C05F 1.346(14) . ?
C03B C03O 1.428(15) . ?
C03C C05O 1.508(16) . ?
C03D C03P 1.349(14) . ?
C03D C03V 1.408(14) . ?
C03D C04C 1.376(15) . ?
C03F C05Q 1.557(13) . ?
C03G C03L 1.516(14) . ?
C03H C05C 1.313(16) . ?
C03I C04N 1.382(16) . ?
C03I C05B 1.469(18) . ?
C03J C053 1.457(13) . ?
C03K C03X 1.395(14) . ?
C03L C04S 1.452(14) . ?
C03M C04D 1.429(15) . ?
C03M C04H 1.402(14) . ?
C03N C03T 1.320(12) . ?
C03O C045 1.373(14) . ?
C03Q C060 1.558(14) . ?
C03R C04G 1.337(12) . ?
C03S C042 1.396(12) . ?
C03V C040 1.405(13) . ?
C03X C05F 1.466(14) . ?
C03Z C05L 1.509(14) . ?
C040 C04B 1.367(14) . ?
C042 C048 1.423(13) . ?
C043 C04E 1.334(13) . ?
C043 C04R 1.456(12) . ?
C046 C04O 1.466(19) . ?
C047 C04T 1.371(16) . ?
C047 C05J 1.398(16) . ?
C048 C04I 1.384(13) . ?
C04A C04Q 1.425(15) . ?
C04A C04W 1.409(15) . ?
C04D C04F 1.358(14) . ?
C04J C066 1.521(14) . ?
C04M C05P 1.498(12) . ?
C04N C04X 1.409(17) . ?
C04O C05C 1.449(16) . ?
C04P C073 1.598(17) . ?
C04Q C05W 1.504(16) . ?
C04S C05E 1.379(14) . ?
C04U C05G 1.360(15) . ?
C04V C056 1.376(17) . ?
C04V C05O 1.353(15) . ?
C04W C05X 1.402(14) . ?
C04X C061 1.340(16) . ?
C04Y C056 1.398(18) . ?
C04Y C05B 1.361(17) . ?
C04Y C061 1.457(19) . ?
C04Z C05J 1.530(15) . ?
C050 C05H 1.307(14) . ?
C051 C054 1.504(13) . ?
C051 C06D 1.552(13) . ?
C051 C070 1.512(15) . ?
C052 C05V 1.500(15) . ?
C052 C064 1.542(15) . ?
C052 C068 1.562(14) . ?
O055 C063 1.169(14) . ?
O058 C069 1.149(12) . ?
C05A C05R 1.515(13) . ?
C05L C06K 1.544(14) . ?
C05L C06R 1.552(15) . ?
C05M C065 1.621(15) . ?
C05N C05P 1.535(13) . ?
C05P C06M 1.520(13) . ?
C05R C06H 1.470(15) . ?
C05R C06N 1.565(14) . ?
C05T C05W 1.346(14) . ?
C05T C05X 1.384(14) . ?
C05U C07D 1.221(19) . ?
C05Y C06I 1.560(16) . ?
C05Z C06X 1.498(18) . ?
C060 C062 1.531(15) . ?
C060 C06Q 1.537(14) . ?
C065 C077 1.499(16) . ?
C065 C07K 1.567(17) . ?
C066 C06E 1.543(14) . ?
C066 C2 1.406(17) . ?
C067 C16 1.706(14) . ?
C06A C078 1.310(16) . ?
C06C C081 1.557(18) . ?
C06I C07L 1.429(17) . ?
C06I C07T 1.546(16) . ?
C06L O06U 1.179(18) . ?
C06P C06S 1.35(2) . ?
C06P C06Y 1.44(2) . ?
C06S C06T 1.337(19) . ?
C06T C06Z 1.314(19) . ?
C06X C07F 1.140(17) . ?
C06X C07W 1.536(19) . ?
C06Y C076 1.36(2) . ?
C06Z C076 1.33(2) . ?
C073 C07V 1.36(2) . ?
C073 C7 1.59(2) . ?
C075 C16 1.290(15) . ?
C078 C07H 1.513(18) . ?
C078 C07Q 1.701(19) . ?
C07B C07D 1.61(2) . ?
C07D C080 1.60(2) . ?
C081 C18 1.612(14) . ?
C081 C4 1.45(2) . ?
C16 C0AA 1.590(16) . ?

loop_
_smtbx_masks_void_nr
_smtbx_masks_void_average_x
_smtbx_masks_void_average_y
_smtbx_masks_void_average_z
_smtbx_masks_void_volume
_smtbx_masks_void_count_electrons
_smtbx_masks_void_content
1 -0.647 0.000 -0.054 3848.6 691.6 ?
